data_4316157
loop_
_publ_author_name
'Irene Bassanetti'
'Marcello Gennari'
'Luciano Marchi\`o'
'Mattia Terenghi'
'Lisa Elviri'

_publ_contact_author_address
;
Departimento di Chimica GIAF
Universit\`a di Parma
via Usberti 17/a, 43100, Parma, Italy
;
_publ_contact_author_email marchio@unipr.it
_publ_contact_author_fax '0039 0521 905557'
_publ_contact_author_name 'Dr. Luciano Marchi\`o'
_publ_contact_author_phone '0039 0521 905424'
_publ_section_title
;
 Li+, Cu+, and Ag+ Oligonuclear Structures with the Sterically Demanding
 Bis(3,5-tertbutylpyrazol-1-yl)dithioacetate Heteroscorpionate Ligand
;
_journal_name_full 'Inorganic Chemistry'
_journal_page_first 7007
_journal_page_last 7015
_journal_paper_doi 10.1021/ic100886x
_journal_volume 49
_journal_year 2010
_chemical_formula_moiety 'C72 H117 Li3 N12 S6, 2.25(C4 H8 O)'
_chemical_formula_sum 'C81 H135 Li3 N12 O2.25 S6'
_chemical_formula_weight 1526.19
_chemical_name_systematic
;
 ?
;
_space_group_IT_number 15
_symmetry_cell_setting monoclinic
_symmetry_space_group_name_Hall '-C 2yc'
_symmetry_space_group_name_H-M 'C 1 2/c 1'
_atom_sites_solution_hydrogens geom
_atom_sites_solution_primary direct
_atom_sites_solution_secondary difmap
_audit_creation_method SHELXL-97
_cell_angle_alpha 90.00
_cell_angle_beta 110.350(10)
_cell_angle_gamma 90.00
_cell_formula_units_Z 8
_cell_length_a 27.0950(10)
_cell_length_b 15.7090(10)
_cell_length_c 46.906(2)
_cell_measurement_reflns_used 47666
_cell_measurement_temperature 293(2)
_cell_measurement_theta_max 24.72
_cell_measurement_theta_min 1.52
_cell_volume 18719(2)
_computing_cell_refinement Saint
_computing_data_collection Smart
_computing_data_reduction Saint
_computing_structure_refinement 'SHELXL-97 (Sheldrick, 1997)'
_computing_structure_solution Sir97
_diffrn_ambient_temperature 293(2)
_diffrn_measured_fraction_theta_full 0.999
_diffrn_measured_fraction_theta_max 0.999
_diffrn_measurement_device_type 'Bruker Smart APEXII CCD'
_diffrn_measurement_method 'theta & omega scan'
_diffrn_radiation_monochromator graphite
_diffrn_radiation_source 'fine-focus sealed tube'
_diffrn_radiation_type MoK\a
_diffrn_radiation_wavelength 0.71073
_diffrn_reflns_av_R_equivalents 0.0582
_diffrn_reflns_av_sigmaI/netI 0.0383
_diffrn_reflns_limit_h_max 31
_diffrn_reflns_limit_h_min -31
_diffrn_reflns_limit_k_max 18
_diffrn_reflns_limit_k_min -18
_diffrn_reflns_limit_l_max 55
_diffrn_reflns_limit_l_min -55
_diffrn_reflns_number 98432
_diffrn_reflns_theta_full 24.72
_diffrn_reflns_theta_max 24.72
_diffrn_reflns_theta_min 1.52
_diffrn_standards_decay_% none
_exptl_absorpt_coefficient_mu 0.193
_exptl_absorpt_correction_T_max 1.000
_exptl_absorpt_correction_T_min 0.845
_exptl_absorpt_correction_type multi-scan
_exptl_absorpt_process_details SADABS
_exptl_crystal_colour orange
_exptl_crystal_density_diffrn 1.083
_exptl_crystal_density_method 'not measured'
_exptl_crystal_description block
_exptl_crystal_F_000 6624
_exptl_crystal_size_max 0.23
_exptl_crystal_size_mid 0.18
_exptl_crystal_size_min 0.15
_refine_diff_density_max 0.465
_refine_diff_density_min -0.334
_refine_diff_density_rms 0.040
_refine_ls_extinction_method none
_refine_ls_goodness_of_fit_ref 1.019
_refine_ls_hydrogen_treatment constr
_refine_ls_matrix_type full
_refine_ls_number_parameters 1075
_refine_ls_number_reflns 15986
_refine_ls_number_restraints 25
_refine_ls_restrained_S_all 1.027
_refine_ls_R_factor_all 0.1024
_refine_ls_R_factor_gt 0.0594
_refine_ls_shift/su_max 0.001
_refine_ls_shift/su_mean 0.000
_refine_ls_structure_factor_coef Fsqd
_refine_ls_weighting_details 'calc w=1/[\s^2^(Fo^2^)+(0.0769P)^2^+19.6672P] where P=(Fo^2^+2Fc^2^)/3'
_refine_ls_weighting_scheme calc
_refine_ls_wR_factor_gt 0.1461
_refine_ls_wR_factor_ref 0.1709
_reflns_number_gt 10161
_reflns_number_total 15986
_reflns_threshold_expression >2sigma(I)
_cod_data_source_file ic100886x_si_001_2.cif
_cod_data_source_block mgli
_cod_depositor_comments
;
The following automatic conversions were performed:

'_symmetry_cell_setting' value 'Monoclinic' changed to 'monoclinic'
according to the built-in table from CIF Core dictionary named
'cif_core.dic' version 2.4.1 from 2010-06-29.

Automatic conversion script
Id: cif_fix_values 1646 2011-03-28 12:23:43Z adriana 
;
_cod_original_cell_volume 18718.8(16)
_cod_database_code 4316157

loop_
_symmetry_equiv_pos_as_xyz
'x, y, z'
'-x, y, -z+1/2'
'x+1/2, y+1/2, z'
'-x+1/2, y+1/2, -z+1/2'
'-x, -y, -z'
'x, -y, z-1/2'
'-x+1/2, -y+1/2, -z'
'x+1/2, -y+1/2, z-1/2'

loop_
_atom_site_label
_atom_site_type_symbol
_atom_site_fract_x
_atom_site_fract_y
_atom_site_fract_z
_atom_site_U_iso_or_equiv
_atom_site_adp_type
_atom_site_occupancy
_atom_site_symmetry_multiplicity
_atom_site_calc_flag
_atom_site_refinement_flags
_atom_site_disorder_assembly
_atom_site_disorder_group
C11 C 0.16187(11) 0.48961(18) 0.19045(7) 0.0456(7) Uani 1 1 d . . .
C12 C 0.05171(12) 0.44853(19) 0.07507(7) 0.0537(8) Uani 1 1 d . B .
C13 C 0.18513(10) 0.45486(17) 0.12235(6) 0.0428(6) Uani 1 1 d . B .
H13 H 0.2081 0.4082 0.1208 0.051 Uiso 1 1 calc R . .
C14 C 0.32981(12) 0.8010(2) 0.18942(7) 0.0537(8) Uani 1 1 d . . .
C15 C 0.29946(13) 0.7873(2) 0.07206(7) 0.0594(8) Uani 1 1 d . A .
C16 C 0.27788(12) 0.92888(18) 0.12491(7) 0.0522(7) Uani 1 1 d . H .
H16 H 0.2903 0.9875 0.1251 0.063 Uiso 1 1 calc R . .
C17 C 0.08988(11) 0.91720(18) 0.19374(7) 0.0507(7) Uani 1 1 d . . .
C18 C 0.01021(14) 0.9855(2) 0.07704(8) 0.0651(9) Uani 1 1 d . G .
C19 C -0.00576(11) 0.83400(18) 0.12857(7) 0.0510(7) Uani 1 1 d . I .
H19 H -0.0417 0.8241 0.1282 0.061 Uiso 1 1 calc R . .
C21 C 0.18469(12) 0.40884(19) 0.19715(7) 0.0549(8) Uani 1 1 d . . .
H21 H 0.1918 0.3796 0.2154 0.066 Uiso 1 1 calc R . .
C22 C 0.07242(13) 0.4083(2) 0.05536(8) 0.0663(9) Uani 1 1 d . . .
H22 H 0.0533 0.3864 0.0363 0.080 Uiso 1 1 calc R . .
C23 C 0.21532(11) 0.53815(18) 0.12245(7) 0.0494(7) Uani 1 1 d . . .
C24 C 0.36762(14) 0.8658(2) 0.19786(8) 0.0695(9) Uani 1 1 d . . .
H24 H 0.3952 0.8703 0.2164 0.083 Uiso 1 1 calc R . .
C25 C 0.29138(15) 0.8608(2) 0.05469(8) 0.0744(10) Uani 1 1 d . . .
H25 H 0.2939 0.8654 0.0355 0.089 Uiso 1 1 calc R . .
C26 C 0.22252(13) 0.93471(19) 0.12699(8) 0.0601(8) Uani 1 1 d . . .
C27 C 0.04520(14) 0.9372(2) 0.20128(8) 0.0704(10) Uani 1 1 d . . .
H27 H 0.0451 0.9618 0.2193 0.084 Uiso 1 1 calc R . .
C28 C -0.03864(15) 0.9542(3) 0.05899(9) 0.0837(12) Uani 1 1 d . . .
H28 H -0.0588 0.9739 0.0398 0.100 Uiso 1 1 calc R . .
C29 C 0.02020(11) 0.74522(18) 0.13063(7) 0.0519(7) Uani 1 1 d . . .
C31 C 0.19460(11) 0.38062(18) 0.17225(7) 0.0494(7) Uani 1 1 d . . .
C32 C 0.12557(13) 0.40685(19) 0.06888(7) 0.0555(8) Uani 1 1 d . B .
C34 C 0.35687(13) 0.9207(2) 0.17430(8) 0.0611(8) Uani 1 1 d . . .
C35 C 0.27912(14) 0.9253(2) 0.07053(8) 0.0644(9) Uani 1 1 d . H .
C37 C 0.00227(12) 0.9139(2) 0.17726(8) 0.0614(8) Uani 1 1 d . . .
C38 C -0.05174(13) 0.8897(2) 0.07437(8) 0.0721(10) Uani 1 1 d . I .
C41 C 0.14201(12) 0.5445(2) 0.21063(7) 0.0562(8) Uani 1 1 d . . .
C42 C -0.00592(12) 0.4627(2) 0.07034(8) 0.0639(9) Uani 1 1 d . . .
C44 C 0.32525(14) 0.7247(2) 0.20789(7) 0.0618(8) Uani 1 1 d . . .
C45 C 0.31505(15) 0.6995(2) 0.06477(8) 0.0684(9) Uani 1 1 d . . .
C47 C 0.14648(12) 0.9338(2) 0.21302(7) 0.0592(8) Uani 1 1 d . . .
C48 C 0.03997(16) 1.0594(2) 0.07032(9) 0.0780(11) Uani 1 1 d . . .
C51 C 0.13515(15) 0.6364(2) 0.19990(9) 0.0736(10) Uani 1 1 d . . .
H51A H 0.1676 0.6569 0.1985 0.110 Uiso 1 1 calc R . .
H51B H 0.1257 0.6706 0.2142 0.110 Uiso 1 1 calc R . .
H51C H 0.1079 0.6397 0.1803 0.110 Uiso 1 1 calc R . .
C54 C 0.36898(17) 0.6620(3) 0.20941(10) 0.0975(14) Uani 1 1 d . . .
H54A H 0.3673 0.6479 0.1892 0.146 Uiso 1 1 calc R . .
H54B H 0.3648 0.6112 0.2197 0.146 Uiso 1 1 calc R . .
H54C H 0.4025 0.6874 0.2203 0.146 Uiso 1 1 calc R . .
C57 C 0.15546(18) 0.9127(4) 0.24629(9) 0.1183(18) Uani 1 1 d . . .
H57A H 0.1320 0.9460 0.2531 0.177 Uiso 1 1 calc R . .
H57B H 0.1912 0.9256 0.2585 0.177 Uiso 1 1 calc R . .
H57C H 0.1488 0.8533 0.2481 0.177 Uiso 1 1 calc R . .
C61 C 0.08906(16) 0.5095(3) 0.21000(10) 0.0907(13) Uani 1 1 d . . .
H61A H 0.0642 0.5118 0.1896 0.136 Uiso 1 1 calc R . .
H61B H 0.0763 0.5430 0.2231 0.136 Uiso 1 1 calc R . .
H61C H 0.0933 0.4515 0.2169 0.136 Uiso 1 1 calc R . .
C64 C 0.27160(16) 0.6819(2) 0.19415(10) 0.0865(12) Uani 1 1 d . . .
H64A H 0.2443 0.7233 0.1916 0.130 Uiso 1 1 calc R . .
H64B H 0.2684 0.6375 0.2075 0.130 Uiso 1 1 calc R . .
H64C H 0.2683 0.6580 0.1747 0.130 Uiso 1 1 calc R . .
C67 C 0.15806(15) 1.0283(2) 0.21003(10) 0.0888(12) Uani 1 1 d . . .
H67A H 0.1506 1.0419 0.1890 0.133 Uiso 1 1 calc R . .
H67B H 0.1945 1.0397 0.2213 0.133 Uiso 1 1 calc R . .
H67C H 0.1364 1.0625 0.2179 0.133 Uiso 1 1 calc R . .
C71 C 0.18144(19) 0.5411(3) 0.24322(8) 0.1075(16) Uani 1 1 d . . .
H71A H 0.1856 0.4832 0.2502 0.161 Uiso 1 1 calc R . .
H71B H 0.1686 0.5750 0.2562 0.161 Uiso 1 1 calc R . .
H71C H 0.2148 0.5630 0.2437 0.161 Uiso 1 1 calc R . .
C74 C 0.3305(2) 0.7549(3) 0.23986(9) 0.1070(16) Uani 1 1 d . . .
H74A H 0.3652 0.7774 0.2498 0.161 Uiso 1 1 calc R . .
H74B H 0.3247 0.7078 0.2513 0.161 Uiso 1 1 calc R . .
H74C H 0.3048 0.7984 0.2384 0.161 Uiso 1 1 calc R . .
C77 C 0.18349(13) 0.8801(2) 0.20214(9) 0.0758(10) Uani 1 1 d . . .
H77A H 0.1756 0.8208 0.2032 0.114 Uiso 1 1 calc R . .
H77B H 0.2193 0.8908 0.2149 0.114 Uiso 1 1 calc R . .
H77C H 0.1789 0.8948 0.1815 0.114 Uiso 1 1 calc R . .
C81 C 0.21607(13) 0.29480(19) 0.16712(8) 0.0591(8) Uani 1 1 d . . .
C82 C 0.16532(15) 0.3776(2) 0.05453(8) 0.0706(10) Uani 1 1 d . . .
C84 C 0.38764(16) 0.9986(3) 0.17103(10) 0.0825(11) Uani 1 1 d . . .
C85 C 0.26192(18) 1.0148(3) 0.05942(10) 0.0868(12) Uani 1 1 d . . .
C87 C -0.05571(15) 0.9270(3) 0.17263(11) 0.0880(13) Uani 1 1 d . . .
C88 C -0.09982(15) 0.8309(3) 0.06301(10) 0.0929(13) Uani 1 1 d . . .
C91 C 0.22298(18) 0.2387(2) 0.19488(9) 0.0889(12) Uani 1 1 d . . .
H91A H 0.2473 0.2653 0.2127 0.133 Uiso 1 1 calc R . .
H91B H 0.2364 0.1841 0.1920 0.133 Uiso 1 1 calc R . .
H91C H 0.1896 0.2315 0.1975 0.133 Uiso 1 1 calc R . .
C94 C 0.43936(18) 1.0011(3) 0.19893(12) 0.1247(18) Uani 1 1 d . . .
H94A H 0.4312 1.0094 0.2171 0.187 Uiso 1 1 calc R . .
H94B H 0.4610 1.0472 0.1967 0.187 Uiso 1 1 calc R . .
H94C H 0.4579 0.9483 0.2003 0.187 Uiso 1 1 calc R . .
C97 C -0.05856(19) 0.9744(4) 0.20079(12) 0.134(2) Uani 1 1 d . . .
H97A H -0.0440 0.9392 0.2185 0.201 Uiso 1 1 calc R . .
H97B H -0.0946 0.9872 0.1979 0.201 Uiso 1 1 calc R . .
H97C H -0.0388 1.0264 0.2035 0.201 Uiso 1 1 calc R . .
C101 C 0.17566(16) 0.2513(2) 0.13948(9) 0.0776(11) Uani 1 1 d . . .
H10A H 0.1439 0.2408 0.1436 0.116 Uiso 1 1 calc R . .
H10B H 0.1897 0.1983 0.1356 0.116 Uiso 1 1 calc R . .
H10C H 0.1681 0.2876 0.1220 0.116 Uiso 1 1 calc R . .
C104 C 0.40268(17) 0.9888(3) 0.14250(11) 0.1017(14) Uani 1 1 d . . .
H10D H 0.4234 0.9382 0.1442 0.153 Uiso 1 1 calc R . .
H10E H 0.4227 1.0375 0.1406 0.153 Uiso 1 1 calc R . .
H10F H 0.3713 0.9847 0.1249 0.153 Uiso 1 1 calc R . .
C107 C -0.08521(18) 0.8426(3) 0.17053(13) 0.1252(19) Uani 1 1 d . . .
H10G H -0.0845 0.8112 0.1531 0.188 Uiso 1 1 calc R . .
H10H H -0.1211 0.8539 0.1686 0.188 Uiso 1 1 calc R . .
H10I H -0.0686 0.8097 0.1886 0.188 Uiso 1 1 calc R . .
C111 C 0.27030(14) 0.3028(2) 0.16377(9) 0.0799(11) Uani 1 1 d . . .
H11A H 0.2672 0.3363 0.1461 0.120 Uiso 1 1 calc R . .
H11B H 0.2832 0.2472 0.1616 0.120 Uiso 1 1 calc R . .
H11C H 0.2944 0.3300 0.1815 0.120 Uiso 1 1 calc R . .
C114 C 0.35803(19) 1.0822(3) 0.17053(11) 0.1048(15) Uani 1 1 d . . .
H11D H 0.3256 1.0820 0.1535 0.157 Uiso 1 1 calc R . .
H11E H 0.3793 1.1293 0.1687 0.157 Uiso 1 1 calc R . .
H11F H 0.3506 1.0875 0.1890 0.157 Uiso 1 1 calc R . .
C117 C -0.08055(15) 0.9829(3) 0.14445(12) 0.1139(17) Uani 1 1 d . . .
H11G H -0.0647 1.0384 0.1480 0.171 Uiso 1 1 calc R . .
H11H H -0.1177 0.9880 0.1404 0.171 Uiso 1 1 calc R . .
H11I H -0.0748 0.9574 0.1273 0.171 Uiso 1 1 calc R . .
Li1 Li 0.1058(2) 0.5843(3) 0.12776(11) 0.0534(12) Uani 1 1 d . . .
Li2 Li 0.2524(2) 0.7415(3) 0.12465(12) 0.0592(13) Uani 1 1 d . . .
Li3 Li 0.10255(19) 0.8869(3) 0.12921(12) 0.0568(13) Uani 1 1 d . . .
N11 N 0.17725(9) 0.44441(13) 0.15103(5) 0.0428(5) Uani 1 1 d . . .
N12 N 0.13551(9) 0.44557(14) 0.09650(5) 0.0460(6) Uani 1 1 d . . .
N14 N 0.31328(10) 0.88847(15) 0.15216(6) 0.0519(6) Uani 1 1 d . . .
N15 N 0.28103(10) 0.88910(15) 0.09745(6) 0.0536(6) Uani 1 1 d . . .
N17 N 0.02122(8) 0.88123(15) 0.15614(6) 0.0494(6) Uani 1 1 d . . .
N18 N -0.01048(9) 0.88415(16) 0.10137(6) 0.0558(7) Uani 1 1 d . . .
N21 N 0.15723(9) 0.51177(14) 0.16244(5) 0.0441(5) Uani 1 1 d . . .
N22 N 0.08999(9) 0.47292(14) 0.10015(5) 0.0463(6) Uani 1 1 d . B .
N24 N 0.29646(10) 0.81451(15) 0.16153(6) 0.0511(6) Uani 1 1 d . . .
N25 N 0.29232(9) 0.80379(15) 0.09825(6) 0.0525(6) Uani 1 1 d . A .
N27 N 0.07548(8) 0.88398(15) 0.16627(5) 0.0462(6) Uani 1 1 d . . .
N28 N 0.02817(9) 0.94160(15) 0.10281(6) 0.0529(6) Uani 1 1 d . G .
S13 S 0.18168(3) 0.62762(5) 0.10947(2) 0.0575(2) Uani 1 1 d . . .
S16 S 0.17879(3) 0.85833(5) 0.11099(2) 0.0698(3) Uani 1 1 d . . .
S19 S 0.06708(3) 0.73266(5) 0.11514(2) 0.0585(2) Uani 1 1 d . . .
S23 S 0.28016(4) 0.52949(7) 0.13595(3) 0.0915(4) Uani 1 1 d . . .
S26 S 0.21403(5) 1.01788(7) 0.14674(3) 0.0958(4) Uani 1 1 d . . .
S29 S -0.00196(4) 0.67300(6) 0.14877(3) 0.0781(3) Uani 1 1 d . . .
C55 C 0.3584(4) 0.6636(5) 0.09210(15) 0.100(3) Uani 0.737(17) 1 d P A 1
H55A H 0.3883 0.7009 0.0976 0.149 Uiso 0.737(17) 1 calc PR A 1
H55B H 0.3683 0.6084 0.0872 0.149 Uiso 0.737(17) 1 calc PR A 1
H55C H 0.3459 0.6588 0.1089 0.149 Uiso 0.737(17) 1 calc PR A 1
C65 C 0.2671(3) 0.6421(5) 0.0551(2) 0.093(3) Uani 0.737(17) 1 d P A 1
H65A H 0.2552 0.6339 0.0719 0.140 Uiso 0.737(17) 1 calc PR A 1
H65B H 0.2762 0.5881 0.0487 0.140 Uiso 0.737(17) 1 calc PR A 1
H65C H 0.2396 0.6680 0.0385 0.140 Uiso 0.737(17) 1 calc PR A 1
C75 C 0.3352(4) 0.7049(5) 0.03798(19) 0.094(3) Uani 0.737(17) 1 d P A 1
H75A H 0.3081 0.7282 0.0206 0.140 Uiso 0.737(17) 1 calc PR A 1
H75B H 0.3444 0.6490 0.0332 0.140 Uiso 0.737(17) 1 calc PR A 1
H75C H 0.3657 0.7410 0.0434 0.140 Uiso 0.737(17) 1 calc PR A 1
C55A C 0.2754(17) 0.672(2) 0.0352(8) 0.20(3) Uani 0.263(17) 1 d P A 2
H55D H 0.2864 0.6899 0.0188 0.303 Uiso 0.263(17) 1 calc PR A 2
H55E H 0.2419 0.6966 0.0329 0.303 Uiso 0.263(17) 1 calc PR A 2
H55F H 0.2725 0.6108 0.0350 0.303 Uiso 0.263(17) 1 calc PR A 2
C75A C 0.3689(13) 0.7092(16) 0.0624(12) 0.18(2) Uani 0.263(17) 1 d P A 2
H75D H 0.3763 0.6606 0.0521 0.265 Uiso 0.263(17) 1 calc PR A 2
H75E H 0.3948 0.7134 0.0824 0.265 Uiso 0.263(17) 1 calc PR A 2
H75F H 0.3697 0.7598 0.0511 0.265 Uiso 0.263(17) 1 calc PR A 2
C65A C 0.3144(16) 0.6376(12) 0.0898(6) 0.136(15) Uani 0.263(17) 1 d P A 2
H65D H 0.3405 0.6544 0.1087 0.204 Uiso 0.263(17) 1 calc PR A 2
H65E H 0.3219 0.5812 0.0846 0.204 Uiso 0.263(17) 1 calc PR A 2
H65F H 0.2803 0.6385 0.0917 0.204 Uiso 0.263(17) 1 calc PR A 2
C11A C 0.1494(13) 0.2825(18) 0.0470(10) 0.114(13) Uani 0.209(16) 1 d P B 1
H11P H 0.1692 0.2590 0.0354 0.172 Uiso 0.209(16) 1 calc PR B 1
H11Q H 0.1125 0.2791 0.0354 0.172 Uiso 0.209(16) 1 calc PR B 1
H11R H 0.1568 0.2510 0.0655 0.172 Uiso 0.209(16) 1 calc PR B 1
C9A C 0.1575(19) 0.427(2) 0.0275(8) 0.13(2) Uani 0.209(16) 1 d P B 1
H9A1 H 0.1847 0.4692 0.0315 0.201 Uiso 0.209(16) 1 calc PR B 1
H9A2 H 0.1238 0.4545 0.0215 0.201 Uiso 0.209(16) 1 calc PR B 1
H9A3 H 0.1589 0.3902 0.0114 0.201 Uiso 0.209(16) 1 calc PR B 1
C10A C 0.2188(10) 0.374(2) 0.0724(6) 0.086(8) Uiso 0.209(16) 1 d P B 1
H10P H 0.2387 0.3553 0.0602 0.129 Uiso 0.209(16) 1 calc PR B 1
H10Q H 0.2237 0.3347 0.0888 0.129 Uiso 0.209(16) 1 calc PR B 1
H10R H 0.2306 0.4295 0.0805 0.129 Uiso 0.209(16) 1 calc PR B 1
C92 C 0.1361(3) 0.3359(11) 0.0244(3) 0.179(8) Uani 0.791(16) 1 d P B 2
H92A H 0.1133 0.3768 0.0110 0.269 Uiso 0.791(16) 1 calc PR B 2
H92B H 0.1156 0.2893 0.0275 0.269 Uiso 0.791(16) 1 calc PR B 2
H92C H 0.1609 0.3151 0.0156 0.269 Uiso 0.791(16) 1 calc PR B 2
C102 C 0.1942(6) 0.4556(6) 0.0492(4) 0.197(7) Uani 0.791(16) 1 d P B 2
H10S H 0.2177 0.4767 0.0683 0.295 Uiso 0.791(16) 1 calc PR B 2
H10T H 0.1692 0.4991 0.0393 0.295 Uiso 0.791(16) 1 calc PR B 2
H10U H 0.2141 0.4404 0.0365 0.295 Uiso 0.791(16) 1 calc PR B 2
C112 C 0.2068(5) 0.3158(9) 0.07321(18) 0.158(6) Uani 0.791(16) 1 d P B 2
H11S H 0.2250 0.2919 0.0608 0.236 Uiso 0.791(16) 1 calc PR B 2
H11T H 0.1903 0.2710 0.0806 0.236 Uiso 0.791(16) 1 calc PR B 2
H11U H 0.2315 0.3452 0.0901 0.236 Uiso 0.791(16) 1 calc PR B 2
C62A C -0.0131(10) 0.443(4) 0.1015(7) 0.14(2) Uani 0.195(17) 1 d P C 1
H62A H -0.0488 0.4546 0.0998 0.210 Uiso 0.195(17) 1 calc PR C 1
H62B H 0.0102 0.4787 0.1171 0.210 Uiso 0.195(17) 1 calc PR C 1
H62C H -0.0051 0.3845 0.1067 0.210 Uiso 0.195(17) 1 calc PR C 1
C72A C -0.0197(10) 0.5544(19) 0.0646(11) 0.117(16) Uani 0.195(17) 1 d P C 1
H72A H -0.0050 0.5763 0.0502 0.175 Uiso 0.195(17) 1 calc PR C 1
H72B H -0.0057 0.5855 0.0834 0.175 Uiso 0.195(17) 1 calc PR C 1
H72C H -0.0573 0.5606 0.0567 0.175 Uiso 0.195(17) 1 calc PR C 1
C52A C -0.0404(11) 0.412(3) 0.0439(11) 0.130(17) Uani 0.195(17) 1 d P C 1
H52A H -0.0439 0.4416 0.0254 0.194 Uiso 0.195(17) 1 calc PR C 1
H52B H -0.0745 0.4052 0.0456 0.194 Uiso 0.195(17) 1 calc PR C 1
H52C H -0.0249 0.3573 0.0438 0.194 Uiso 0.195(17) 1 calc PR C 1
C72 C -0.0321(3) 0.3772(5) 0.0681(3) 0.119(4) Uani 0.805(17) 1 d P C 2
H72D H -0.0689 0.3850 0.0646 0.178 Uiso 0.805(17) 1 calc PR C 2
H72E H -0.0161 0.3463 0.0866 0.178 Uiso 0.805(17) 1 calc PR C 2
H72F H -0.0281 0.3458 0.0514 0.178 Uiso 0.805(17) 1 calc PR C 2
C62 C -0.0318(2) 0.5123(6) 0.04058(19) 0.114(4) Uani 0.805(17) 1 d P C 2
H62D H -0.0281 0.4806 0.0239 0.172 Uiso 0.805(17) 1 calc PR C 2
H62E H -0.0149 0.5666 0.0420 0.172 Uiso 0.805(17) 1 calc PR C 2
H62F H -0.0684 0.5205 0.0373 0.172 Uiso 0.805(17) 1 calc PR C 2
C52 C -0.0127(2) 0.5168(5) 0.09531(18) 0.092(3) Uani 0.805(17) 1 d P C 2
H52D H -0.0494 0.5279 0.0910 0.137 Uiso 0.805(17) 1 calc PR C 2
H52E H 0.0057 0.5697 0.0965 0.137 Uiso 0.805(17) 1 calc PR C 2
H52F H 0.0014 0.4873 0.1143 0.137 Uiso 0.805(17) 1 calc PR C 2
O1S O 0.0272(3) 0.6944(7) 0.01672(16) 0.247(3) Uani 1 1 d . . .
C4S C 0.0404(8) 0.7843(8) 0.0243(3) 0.275(8) Uani 1 1 d . . .
H4S1 H 0.0136 0.8201 0.0103 0.330 Uiso 1 1 calc R . .
H4S2 H 0.0407 0.7957 0.0447 0.330 Uiso 1 1 calc R . .
C2S C 0.1176(4) 0.7188(13) 0.0276(3) 0.263(8) Uani 1 1 d . . .
H2S1 H 0.1272 0.7029 0.0103 0.315 Uiso 1 1 calc R . .
H2S2 H 0.1487 0.7193 0.0458 0.315 Uiso 1 1 calc R . .
C3S C 0.0887(6) 0.8043(10) 0.0226(3) 0.260(6) Uani 1 1 d . . .
H3S1 H 0.1072 0.8449 0.0383 0.312 Uiso 1 1 calc R . .
H3S2 H 0.0850 0.8279 0.0029 0.312 Uiso 1 1 calc R . .
C1S C 0.0775(6) 0.6645(8) 0.0309(2) 0.255(6) Uani 1 1 d . . .
H1S1 H 0.0805 0.6089 0.0226 0.306 Uiso 1 1 calc R . .
H1S2 H 0.0835 0.6572 0.0524 0.306 Uiso 1 1 calc R . .
C14S C 0.0229(8) 0.6793(9) 0.2458(5) 0.237(10) Uani 0.50 1 d PD . .
H14A H 0.0520 0.6537 0.2619 0.284 Uiso 0.50 1 calc PR . .
H14B H 0.0164 0.6456 0.2275 0.284 Uiso 0.50 1 calc PR . .
C13S C 0.0352(6) 0.7562(8) 0.2410(4) 0.184(7) Uani 0.50 1 d PD . .
H13A H 0.0303 0.7645 0.2197 0.220 Uiso 0.50 1 calc PR . .
H13B H 0.0716 0.7684 0.2531 0.220 Uiso 0.50 1 calc PR . .
O4S O 0.0000 0.8099(8) 0.2500 0.203(6) Uani 0.50 2 d SPD . .
O2S O 0.4663 0.7460 0.1681 0.178(5) Uiso 0.33 1 d PD D 1
C7S C 0.5629 0.7388 0.1782 0.140(6) Uiso 0.33 1 d PD D 1
H7S1 H 0.5901 0.7112 0.1725 0.168 Uiso 0.33 1 calc PR D 1
H7S2 H 0.5729 0.7965 0.1852 0.168 Uiso 0.33 1 calc PR D 1
C5S C 0.4991 0.7438 0.1997 0.257(19) Uiso 0.33 1 d PD D 1
H5S1 H 0.4805 0.7198 0.2121 0.309 Uiso 0.33 1 calc PR D 1
H5S2 H 0.5117 0.8002 0.2072 0.309 Uiso 0.33 1 calc PR D 1
C8S C 0.5063 0.7311 0.1538 0.291(19) Uiso 0.33 1 d PD D 1
H8S1 H 0.5020 0.7726 0.1378 0.349 Uiso 0.33 1 calc PR D 1
H8S2 H 0.5015 0.6748 0.1447 0.349 Uiso 0.33 1 calc PR D 1
C6S C 0.5438 0.6868 0.1993 0.172(8) Uiso 0.33 1 d PD D 1
H6S1 H 0.5705 0.6809 0.2193 0.207 Uiso 0.33 1 calc PR D 1
H6S2 H 0.5315 0.6310 0.1910 0.207 Uiso 0.33 1 calc PR D 1
O3S O 0.5434 0.6750 0.1687 0.236(8) Uiso 0.33 1 d PD E 2
C9S C 0.5356 0.7559 0.1519 0.221(11) Uiso 0.33 1 d PD E 2
H9S1 H 0.5142 0.7480 0.1307 0.265 Uiso 0.33 1 calc PR E 2
H9S2 H 0.5691 0.7810 0.1532 0.265 Uiso 0.33 1 calc PR E 2
C10S C 0.5064 0.8127 0.1688 0.186(9) Uiso 0.33 1 d PD E 2
H10V H 0.5223 0.8688 0.1725 0.223 Uiso 0.33 1 calc PR E 2
H10W H 0.4697 0.8190 0.1561 0.223 Uiso 0.33 1 calc PR E 2
C11S C 0.5105 0.7704 0.1992 0.246(16) Uiso 0.33 1 d PD E 2
H11V H 0.5451 0.7739 0.2149 0.295 Uiso 0.33 1 calc PR E 2
H11W H 0.4830 0.7871 0.2070 0.295 Uiso 0.33 1 calc PR E 2
C12S C 0.4996 0.6864 0.1813 0.30(2) Uiso 0.33 1 d PD E 2
H12A H 0.4990 0.6392 0.1945 0.355 Uiso 0.33 1 calc PR E 2
H12B H 0.4659 0.6890 0.1648 0.355 Uiso 0.33 1 calc PR E 2
O5S O 0.5457 0.7859 0.1958 0.256(9) Uiso 0.33 1 d PD F 3
C18S C 0.5092 0.7055 0.1898 0.36(3) Uiso 0.33 1 d PD F 3
H18A H 0.4782 0.7168 0.1951 0.428 Uiso 0.33 1 calc PR F 3
H18B H 0.5278 0.6573 0.2015 0.428 Uiso 0.33 1 calc PR F 3
C15S C 0.5450 0.8003 0.1643 0.192(9) Uiso 0.33 1 d PD F 3
H15A H 0.5678 0.7610 0.1588 0.230 Uiso 0.33 1 calc PR F 3
H15B H 0.5543 0.8584 0.1612 0.230 Uiso 0.33 1 calc PR F 3
C17S C 0.4927 0.6872 0.1529 0.285(17) Uiso 0.33 1 d PD F 3
H17A H 0.5208 0.6623 0.1473 0.342 Uiso 0.33 1 calc PR F 3
H17B H 0.4603 0.6551 0.1443 0.342 Uiso 0.33 1 calc PR F 3
C16S C 0.4861 0.7814 0.1471 0.196(10) Uiso 0.33 1 d PD F 3
H16A H 0.4631 0.8077 0.1564 0.235 Uiso 0.33 1 calc PR F 3
H16B H 0.4749 0.7958 0.1256 0.235 Uiso 0.33 1 calc PR F 3
C68A C 0.0586(10) 1.1152(15) 0.1000(5) 0.099(8) Uiso 0.221(10) 1 d P G 1
H68A H 0.0811 1.0819 0.1166 0.149 Uiso 0.221(10) 1 calc PR G 1
H68B H 0.0285 1.1339 0.1046 0.149 Uiso 0.221(10) 1 calc PR G 1
H68C H 0.0776 1.1638 0.0969 0.149 Uiso 0.221(10) 1 calc PR G 1
C58A C 0.0794(11) 1.0318(19) 0.0611(7) 0.117(10) Uiso 0.221(10) 1 d P G 1
H58A H 0.1016 0.9936 0.0761 0.176 Uiso 0.221(10) 1 calc PR G 1
H58B H 0.0997 1.0796 0.0588 0.176 Uiso 0.221(10) 1 calc PR G 1
H58C H 0.0647 1.0027 0.0421 0.176 Uiso 0.221(10) 1 calc PR G 1
C78A C -0.0011(10) 1.1095(18) 0.0444(6) 0.108(9) Uiso 0.221(10) 1 d P G 1
H78A H 0.0157 1.1574 0.0389 0.162 Uiso 0.221(10) 1 calc PR G 1
H78B H -0.0286 1.1293 0.0513 0.162 Uiso 0.221(10) 1 calc PR G 1
H78C H -0.0158 1.0730 0.0271 0.162 Uiso 0.221(10) 1 calc PR G 1
C78 C 0.0073(3) 1.1388(4) 0.0671(3) 0.138(4) Uani 0.779(10) 1 d P G 2
H78D H 0.0241 1.1852 0.0607 0.207 Uiso 0.779(10) 1 calc PR G 2
H78E H 0.0041 1.1524 0.0864 0.207 Uiso 0.779(10) 1 calc PR G 2
H78F H -0.0270 1.1295 0.0523 0.207 Uiso 0.779(10) 1 calc PR G 2
C68 C 0.0938(3) 1.0717(4) 0.09511(15) 0.112(3) Uani 0.779(10) 1 d P G 2
H68D H 0.1153 1.0226 0.0959 0.167 Uiso 0.779(10) 1 calc PR G 2
H68E H 0.0893 1.0791 0.1144 0.167 Uiso 0.779(10) 1 calc PR G 2
H68F H 0.1105 1.1213 0.0906 0.167 Uiso 0.779(10) 1 calc PR G 2
C58 C 0.0511(4) 1.0422(5) 0.0407(2) 0.141(3) Uani 0.779(10) 1 d P G 2
H58D H 0.0704 1.0891 0.0366 0.212 Uiso 0.779(10) 1 calc PR G 2
H58E H 0.0184 1.0357 0.0241 0.212 Uiso 0.779(10) 1 calc PR G 2
H58F H 0.0714 0.9910 0.0429 0.212 Uiso 0.779(10) 1 calc PR G 2
C8B C 0.212(2) 0.998(3) 0.0308(12) 0.122(19) Uiso 0.120(12) 1 d P H 1
H8B1 H 0.1874 0.9653 0.0365 0.183 Uiso 0.120(12) 1 calc PR H 1
H8B2 H 0.2225 0.9669 0.0161 0.183 Uiso 0.120(12) 1 calc PR H 1
H8B3 H 0.1970 1.0512 0.0222 0.183 Uiso 0.120(12) 1 calc PR H 1
C9B C 0.3101(19) 1.046(3) 0.0480(13) 0.105(16) Uiso 0.120(12) 1 d P H 1
H9B1 H 0.3051 1.1051 0.0421 0.158 Uiso 0.120(12) 1 calc PR H 1
H9B2 H 0.3102 1.0124 0.0310 0.158 Uiso 0.120(12) 1 calc PR H 1
H9B3 H 0.3432 1.0399 0.0644 0.158 Uiso 0.120(12) 1 calc PR H 1
C10B C 0.2533(15) 1.074(3) 0.0779(9) 0.072(11) Uiso 0.120(12) 1 d P H 1
H10J H 0.2415 1.1255 0.0668 0.107 Uiso 0.120(12) 1 calc PR H 1
H10K H 0.2853 1.0840 0.0946 0.107 Uiso 0.120(12) 1 calc PR H 1
H10L H 0.2268 1.0533 0.0855 0.107 Uiso 0.120(12) 1 calc PR H 1
C115 C 0.2703(5) 1.0287(5) 0.02950(19) 0.157(5) Uani 0.880(12) 1 d P H 2
H11J H 0.2649 1.0876 0.0239 0.236 Uiso 0.880(12) 1 calc PR H 2
H11K H 0.2458 0.9945 0.0140 0.236 Uiso 0.880(12) 1 calc PR H 2
H11L H 0.3056 1.0126 0.0316 0.236 Uiso 0.880(12) 1 calc PR H 2
C95 C 0.2052(3) 1.0258(5) 0.0548(2) 0.174(5) Uani 0.880(12) 1 d P H 2
H95A H 0.2008 1.0307 0.0742 0.261 Uiso 0.880(12) 1 calc PR H 2
H95B H 0.1858 0.9774 0.0441 0.261 Uiso 0.880(12) 1 calc PR H 2
H95C H 0.1922 1.0764 0.0431 0.261 Uiso 0.880(12) 1 calc PR H 2
C105 C 0.2918(5) 1.0852(4) 0.08081(18) 0.193(5) Uani 0.880(12) 1 d P H 2
H10$ H 0.2840 1.1390 0.0705 0.290 Uiso 0.880(12) 1 calc PR H 2
H10 H 0.3289 1.0744 0.0870 0.290 Uiso 0.880(12) 1 calc PR H 2
H10M H 0.2813 1.0865 0.0984 0.290 Uiso 0.880(12) 1 calc PR H 2
C118 C -0.1330(3) 0.8590(4) 0.03100(16) 0.170(4) Uani 0.933(8) 1 d P I 1
H11M H -0.1638 0.8239 0.0236 0.255 Uiso 0.933(8) 1 calc PR I 1
H11N H -0.1127 0.8534 0.0179 0.255 Uiso 0.933(8) 1 calc PR I 1
H11O H -0.1433 0.9173 0.0314 0.255 Uiso 0.933(8) 1 calc PR I 1
C108 C -0.0825(2) 0.7404(3) 0.06115(14) 0.125(3) Uani 0.933(8) 1 d P I 1
H10N H -0.0648 0.7189 0.0813 0.187 Uiso 0.933(8) 1 calc PR I 1
H10O H -0.0589 0.7390 0.0499 0.187 Uiso 0.933(8) 1 calc PR I 1
H10$ H -0.1127 0.7057 0.0511 0.187 Uiso 0.933(8) 1 calc PR I 1
C98 C -0.1347(2) 0.8337(7) 0.08185(19) 0.192(5) Uani 0.933(8) 1 d P I 1
H98A H -0.1678 0.8072 0.0709 0.288 Uiso 0.933(8) 1 calc PR I 1
H98B H -0.1406 0.8919 0.0861 0.288 Uiso 0.933(8) 1 calc PR I 1
H98C H -0.1181 0.8039 0.1006 0.288 Uiso 0.933(8) 1 calc PR I 1
C10C C -0.093(4) 0.801(6) 0.033(2) 0.12(3) Uiso 0.067(8) 1 d P I 2
H10$ H -0.0564 0.7983 0.0356 0.184 Uiso 0.067(8) 1 calc PR I 2
H10 H -0.1106 0.8399 0.0169 0.184 Uiso 0.067(8) 1 calc PR I 2
H10M H -0.1085 0.7451 0.0277 0.184 Uiso 0.067(8) 1 calc PR I 2
C8C C -0.113(2) 0.779(3) 0.0856(12) 0.060(16) Uiso 0.067(8) 1 d P I 2
H8C1 H -0.1192 0.8153 0.1003 0.090 Uiso 0.067(8) 1 calc PR I 2
H8C2 H -0.0838 0.7415 0.0956 0.090 Uiso 0.067(8) 1 calc PR I 2
H8C3 H -0.1436 0.7455 0.0755 0.090 Uiso 0.067(8) 1 calc PR I 2
C9C C -0.147(2) 0.902(4) 0.0522(17) 0.08(2) Uiso 0.067(8) 1 d P I 2
H9C1 H -0.1800 0.8736 0.0432 0.122 Uiso 0.067(8) 1 calc PR I 2
H9C2 H -0.1408 0.9394 0.0376 0.122 Uiso 0.067(8) 1 calc PR I 2
H9C3 H -0.1471 0.9340 0.0696 0.122 Uiso 0.067(8) 1 calc PR I 2

loop_
_atom_site_aniso_label
_atom_site_aniso_U_11
_atom_site_aniso_U_22
_atom_site_aniso_U_33
_atom_site_aniso_U_23
_atom_site_aniso_U_13
_atom_site_aniso_U_12
C11 0.0419(16) 0.0463(16) 0.0491(18) 0.0017(13) 0.0162(13) -0.0017(13)
C12 0.0551(19) 0.0485(17) 0.0551(19) -0.0098(15) 0.0163(16) -0.0007(14)
C13 0.0434(15) 0.0383(15) 0.0489(17) -0.0019(12) 0.0186(13) 0.0033(12)
C14 0.0590(19) 0.0548(19) 0.055(2) 0.0015(15) 0.0299(17) 0.0090(15)
C15 0.062(2) 0.065(2) 0.058(2) 0.0065(17) 0.0308(17) 0.0014(16)
C16 0.0615(19) 0.0415(16) 0.063(2) 0.0063(14) 0.0338(16) -0.0016(14)
C17 0.0518(18) 0.0472(17) 0.0535(19) -0.0064(14) 0.0187(15) 0.0008(14)
C18 0.068(2) 0.0542(19) 0.060(2) 0.0042(17) 0.0049(18) 0.0145(17)
C19 0.0319(14) 0.0503(17) 0.067(2) -0.0078(15) 0.0125(14) 0.0004(13)
C21 0.0637(19) 0.0494(18) 0.0527(19) 0.0117(15) 0.0216(16) 0.0058(15)
C22 0.062(2) 0.074(2) 0.055(2) -0.0205(17) 0.0114(17) 0.0003(18)
C23 0.0520(17) 0.0472(17) 0.0554(18) -0.0058(14) 0.0269(15) -0.0020(13)
C24 0.064(2) 0.080(2) 0.061(2) -0.0019(19) 0.0184(18) -0.0049(19)
C25 0.100(3) 0.076(2) 0.062(2) 0.0162(19) 0.047(2) 0.009(2)
C26 0.065(2) 0.0518(18) 0.076(2) 0.0191(16) 0.0393(18) 0.0103(15)
C27 0.067(2) 0.082(2) 0.070(2) -0.0210(19) 0.032(2) 0.0016(19)
C28 0.077(3) 0.075(3) 0.069(2) 0.007(2) -0.012(2) 0.013(2)
C29 0.0410(16) 0.0439(16) 0.0636(19) -0.0091(14) 0.0090(14) 0.0024(13)
C31 0.0490(17) 0.0438(16) 0.0556(18) 0.0054(14) 0.0183(14) 0.0028(13)
C32 0.063(2) 0.0505(18) 0.0540(19) -0.0113(15) 0.0213(16) 0.0036(15)
C34 0.057(2) 0.062(2) 0.071(2) -0.0080(18) 0.0314(18) -0.0080(16)
C35 0.077(2) 0.059(2) 0.068(2) 0.0178(18) 0.0395(19) 0.0052(17)
C37 0.0521(19) 0.062(2) 0.078(2) -0.0080(17) 0.0332(18) 0.0086(16)
C38 0.052(2) 0.067(2) 0.076(2) -0.012(2) -0.0056(18) 0.0110(17)
C41 0.0595(19) 0.0600(19) 0.0538(19) -0.0049(15) 0.0258(16) 0.0058(15)
C42 0.0498(19) 0.063(2) 0.072(2) -0.0176(18) 0.0128(17) -0.0040(16)
C44 0.077(2) 0.058(2) 0.0555(19) 0.0077(16) 0.0297(17) 0.0138(17)
C45 0.082(2) 0.065(2) 0.074(2) 0.0000(19) 0.047(2) 0.0067(19)
C47 0.0529(19) 0.059(2) 0.061(2) -0.0085(16) 0.0141(16) -0.0016(15)
C48 0.090(3) 0.056(2) 0.076(3) 0.0140(18) 0.014(2) 0.009(2)
C51 0.086(3) 0.061(2) 0.087(3) -0.0104(19) 0.047(2) 0.0083(19)
C54 0.100(3) 0.084(3) 0.116(3) 0.025(3) 0.047(3) 0.039(2)
C57 0.094(3) 0.187(5) 0.058(3) 0.005(3) 0.007(2) -0.009(3)
C61 0.091(3) 0.092(3) 0.118(3) -0.003(3) 0.072(3) -0.003(2)
C64 0.096(3) 0.070(2) 0.106(3) 0.028(2) 0.051(3) 0.001(2)
C67 0.069(2) 0.066(2) 0.124(3) -0.030(2) 0.024(2) -0.0091(19)
C71 0.121(4) 0.131(4) 0.058(2) -0.021(2) 0.015(2) 0.040(3)
C74 0.179(5) 0.088(3) 0.068(3) 0.010(2) 0.061(3) 0.015(3)
C77 0.0463(19) 0.066(2) 0.103(3) -0.010(2) 0.0114(19) 0.0006(16)
C81 0.067(2) 0.0397(16) 0.073(2) 0.0042(15) 0.0273(18) 0.0103(15)
C82 0.079(2) 0.075(2) 0.066(2) -0.0140(19) 0.035(2) 0.012(2)
C84 0.079(3) 0.076(3) 0.102(3) -0.011(2) 0.044(2) -0.030(2)
C85 0.115(3) 0.070(3) 0.088(3) 0.033(2) 0.051(3) 0.013(2)
C87 0.057(2) 0.099(3) 0.123(3) -0.024(3) 0.050(2) 0.009(2)
C88 0.056(2) 0.093(3) 0.099(3) -0.019(2) -0.013(2) 0.000(2)
C91 0.124(3) 0.051(2) 0.099(3) 0.024(2) 0.049(3) 0.024(2)
C94 0.092(3) 0.129(4) 0.138(4) -0.012(3) 0.022(3) -0.051(3)
C97 0.094(3) 0.173(5) 0.166(5) -0.056(4) 0.084(3) 0.017(3)
C101 0.100(3) 0.0419(18) 0.092(3) -0.0082(18) 0.035(2) -0.0053(18)
C104 0.097(3) 0.100(3) 0.133(4) -0.001(3) 0.071(3) -0.034(3)
C107 0.082(3) 0.140(5) 0.185(5) -0.028(4) 0.086(3) -0.021(3)
C111 0.071(2) 0.068(2) 0.103(3) 0.012(2) 0.034(2) 0.0292(19)
C114 0.127(4) 0.065(3) 0.139(4) -0.023(3) 0.065(3) -0.032(3)
C117 0.055(2) 0.112(4) 0.164(5) -0.017(3) 0.025(3) 0.036(2)
Li1 0.057(3) 0.046(3) 0.059(3) -0.002(2) 0.022(2) 0.009(2)
Li2 0.062(3) 0.055(3) 0.065(3) 0.002(3) 0.028(3) -0.009(2)
Li3 0.047(3) 0.061(3) 0.064(3) 0.000(3) 0.020(2) 0.008(2)
N11 0.0476(13) 0.0364(12) 0.0479(14) -0.0001(10) 0.0210(11) 0.0051(10)
N12 0.0479(14) 0.0436(13) 0.0480(14) -0.0058(11) 0.0186(11) 0.0027(11)
N14 0.0566(15) 0.0467(14) 0.0591(16) 0.0021(12) 0.0286(13) -0.0054(12)
N15 0.0625(16) 0.0460(14) 0.0628(16) 0.0088(12) 0.0348(13) 0.0035(12)
N17 0.0358(13) 0.0489(14) 0.0657(16) -0.0083(12) 0.0207(12) 0.0035(11)
N18 0.0397(14) 0.0520(15) 0.0638(17) -0.0020(13) 0.0027(12) 0.0067(12)
N21 0.0459(13) 0.0402(13) 0.0479(14) -0.0024(11) 0.0186(11) 0.0022(10)
N22 0.0446(13) 0.0432(13) 0.0512(14) -0.0070(11) 0.0169(12) -0.0003(11)
N24 0.0572(15) 0.0425(14) 0.0614(17) 0.0050(12) 0.0308(14) -0.0001(11)
N25 0.0582(15) 0.0474(15) 0.0596(16) 0.0079(12) 0.0303(13) 0.0032(12)
N27 0.0330(12) 0.0491(14) 0.0569(15) -0.0046(12) 0.0161(11) 0.0032(10)
N28 0.0452(14) 0.0441(14) 0.0609(16) -0.0003(12) 0.0074(12) 0.0049(12)
S13 0.0625(5) 0.0403(4) 0.0766(6) 0.0044(4) 0.0330(4) 0.0014(4)
S16 0.0567(5) 0.0551(5) 0.1047(7) 0.0079(5) 0.0371(5) 0.0037(4)
S19 0.0535(5) 0.0475(4) 0.0791(6) -0.0046(4) 0.0288(4) 0.0073(4)
S23 0.0453(5) 0.0783(7) 0.1499(10) -0.0012(7) 0.0328(6) -0.0029(5)
S26 0.1087(8) 0.0721(7) 0.1315(10) -0.0129(6) 0.0732(8) 0.0128(6)
S29 0.0798(6) 0.0577(5) 0.1060(8) 0.0063(5) 0.0440(6) -0.0041(5)
C55 0.109(7) 0.091(5) 0.103(5) 0.016(4) 0.043(4) 0.042(4)
C65 0.111(6) 0.076(4) 0.113(7) -0.020(4) 0.066(6) -0.010(4)
C75 0.110(7) 0.091(5) 0.106(6) -0.011(4) 0.072(5) -0.003(5)
C55A 0.25(5) 0.14(3) 0.13(3) -0.05(2) -0.03(3) 0.08(3)
C75A 0.13(2) 0.111(18) 0.35(7) -0.09(3) 0.16(4) -0.017(18)
C65A 0.22(4) 0.056(11) 0.19(3) 0.016(13) 0.13(3) 0.058(17)
C11A 0.10(2) 0.100(19) 0.16(3) -0.07(2) 0.07(2) -0.001(15)
C9A 0.24(5) 0.11(3) 0.12(3) 0.07(2) 0.15(3) 0.10(3)
C92 0.123(6) 0.30(2) 0.112(7) -0.123(11) 0.039(6) 0.031(9)
C102 0.315(16) 0.124(7) 0.283(15) -0.076(8) 0.270(14) -0.073(8)
C112 0.186(10) 0.193(12) 0.134(6) 0.045(7) 0.107(7) 0.131(10)
C62A 0.055(14) 0.26(6) 0.13(2) 0.01(3) 0.057(15) 0.03(2)
C72A 0.060(14) 0.12(2) 0.17(5) -0.02(2) 0.037(19) 0.009(14)
C52A 0.083(18) 0.11(3) 0.17(4) -0.05(3) 0.02(2) 0.012(18)
C72 0.067(4) 0.085(5) 0.201(11) -0.023(5) 0.042(6) -0.024(3)
C62 0.073(4) 0.149(9) 0.108(6) 0.023(6) 0.015(4) 0.038(4)
C52 0.057(3) 0.115(6) 0.107(6) -0.033(5) 0.033(3) 0.001(3)
O1S 0.190(6) 0.285(9) 0.213(6) 0.050(6) 0.003(5) -0.009(6)
C4S 0.44(2) 0.183(11) 0.300(15) 0.098(10) 0.252(17) 0.117(13)
C2S 0.148(9) 0.45(2) 0.196(10) 0.121(12) 0.063(8) 0.084(12)
C3S 0.243(15) 0.313(18) 0.202(11) -0.006(11) 0.047(10) -0.020(14)
C1S 0.223(12) 0.292(15) 0.166(9) -0.022(9) -0.038(9) 0.095(12)
C14S 0.34(2) 0.113(10) 0.40(3) 0.053(14) 0.31(2) 0.069(13)
C13S 0.214(15) 0.143(12) 0.280(19) 0.023(12) 0.194(15) 0.028(11)
O4S 0.271(17) 0.113(9) 0.289(18) 0.000 0.177(16) 0.000
C78 0.144(6) 0.058(4) 0.224(11) 0.036(5) 0.079(7) 0.028(4)
C68 0.100(5) 0.088(4) 0.125(5) 0.029(4) 0.012(4) -0.029(4)
C58 0.204(9) 0.135(6) 0.109(6) -0.015(5) 0.086(7) -0.048(6)
C115 0.265(13) 0.118(5) 0.140(7) 0.083(5) 0.134(8) 0.067(6)
C95 0.145(6) 0.147(6) 0.267(12) 0.146(7) 0.117(7) 0.084(5)
C105 0.297(14) 0.058(4) 0.163(7) 0.046(4) 0.004(8) -0.020(6)
C118 0.123(5) 0.134(5) 0.152(6) 0.007(5) -0.080(5) -0.023(5)
C108 0.086(3) 0.089(4) 0.152(5) -0.023(3) -0.017(3) -0.022(3)
C98 0.063(4) 0.285(12) 0.222(9) -0.134(9) 0.042(5) -0.065(5)

loop_
_atom_type_symbol
_atom_type_description
_atom_type_scat_dispersion_real
_atom_type_scat_dispersion_imag
_atom_type_scat_source
C C 0.0033 0.0016 'International Tables Vol C Tables 4.2.6.8 and 6.1.1.4'
H H 0.0000 0.0000 'International Tables Vol C Tables 4.2.6.8 and 6.1.1.4'
Li Li -0.0003 0.0001 'International Tables Vol C Tables 4.2.6.8 and 6.1.1.4'
N N 0.0061 0.0033 'International Tables Vol C Tables 4.2.6.8 and 6.1.1.4'
S S 0.1246 0.1234 'International Tables Vol C Tables 4.2.6.8 and 6.1.1.4'
O O 0.0106 0.0060 'International Tables Vol C Tables 4.2.6.8 and 6.1.1.4'

loop_
_geom_angle_atom_site_label_1
_geom_angle_atom_site_label_2
_geom_angle_atom_site_label_3
_geom_angle
_geom_angle_site_symmetry_1
_geom_angle_site_symmetry_3
_geom_angle_publ_flag
N21 C11 C21 110.1(3) . . ?
N21 C11 C41 122.7(3) . . ?
C21 C11 C41 127.1(3) . . ?
N22 C12 C22 110.5(3) . . ?
N22 C12 C42 122.4(3) . . ?
C22 C12 C42 127.1(3) . . ?
N11 C13 N12 111.6(2) . . ?
N11 C13 C23 110.1(2) . . ?
N12 C13 C23 114.7(2) . . ?
N11 C13 H13 106.6 . . ?
N12 C13 H13 106.6 . . ?
C23 C13 H13 106.6 . . ?
N24 C14 C24 110.1(3) . . ?
N24 C14 C44 122.1(3) . . ?
C24 C14 C44 127.8(3) . . ?
N25 C15 C25 109.6(3) . . ?
N25 C15 C45 121.7(3) . . ?
C25 C15 C45 128.7(3) . . ?
N14 C16 N15 111.5(2) . . ?
N14 C16 C26 109.3(2) . . ?
N15 C16 C26 116.0(3) . . ?
N14 C16 H16 106.5 . . ?
N15 C16 H16 106.5 . . ?
C26 C16 H16 106.5 . . ?
N27 C17 C27 110.2(3) . . ?
N27 C17 C47 123.3(3) . . ?
C27 C17 C47 126.4(3) . . ?
N28 C18 C28 109.9(3) . . ?
N28 C18 C48 122.5(3) . . ?
C28 C18 C48 127.6(3) . . ?
N17 C19 N18 111.4(2) . . ?
N17 C19 C29 109.1(2) . . ?
N18 C19 C29 116.0(2) . . ?
N17 C19 H19 106.6 . . ?
N18 C19 H19 106.6 . . ?
C29 C19 H19 106.6 . . ?
C31 C21 C11 107.8(3) . . ?
C31 C21 H21 126.1 . . ?
C11 C21 H21 126.1 . . ?
C32 C22 C12 107.8(3) . . ?
C32 C22 H22 126.1 . . ?
C12 C22 H22 126.1 . . ?
C13 C23 S23 115.0(2) . . ?
C13 C23 S13 119.4(2) . . ?
S23 C23 S13 125.55(18) . . ?
C34 C24 C14 107.7(3) . . ?
C34 C24 H24 126.1 . . ?
C14 C24 H24 126.1 . . ?
C35 C25 C15 108.5(3) . . ?
C35 C25 H25 125.7 . . ?
C15 C25 H25 125.7 . . ?
C16 C26 S26 114.1(2) . . ?
C16 C26 S16 118.9(2) . . ?
S26 C26 S16 126.92(19) . . ?
C37 C27 C17 107.1(3) . . ?
C37 C27 H27 126.4 . . ?
C17 C27 H27 126.4 . . ?
C38 C28 C18 108.0(3) . . ?
C38 C28 H28 126.0 . . ?
C18 C28 H28 126.0 . . ?
C19 C29 S29 114.3(2) . . ?
C19 C29 S19 118.3(2) . . ?
S29 C29 S19 127.39(18) . . ?
C21 C31 N11 105.3(2) . . ?
C21 C31 C81 128.7(3) . . ?
N11 C31 C81 125.8(3) . . ?
C22 C32 N12 105.2(3) . . ?
C22 C32 C82 126.6(3) . . ?
N12 C32 C82 127.8(3) . . ?
C24 C34 N14 105.6(3) . . ?
C24 C34 C84 128.8(3) . . ?
N14 C34 C84 125.4(3) . . ?
C25 C35 N15 104.8(3) . . ?
C25 C35 C85 127.3(3) . . ?
N15 C35 C85 127.6(3) . . ?
C27 C37 N17 105.9(3) . . ?
C27 C37 C87 128.7(3) . . ?
N17 C37 C87 125.2(3) . . ?
C28 C38 N18 105.0(3) . . ?
C28 C38 C88 127.7(3) . . ?
N18 C38 C88 127.2(4) . . ?
C11 C41 C51 111.4(3) . . ?
C11 C41 C61 108.6(3) . . ?
C51 C41 C61 109.3(3) . . ?
C11 C41 C71 109.2(3) . . ?
C51 C41 C71 109.1(3) . . ?
C61 C41 C71 109.3(3) . . ?
C72A C42 C52A 108.6(18) . . ?
C72A C42 C72 140.2(10) . . ?
C52A C42 C72 47.5(19) . . ?
C72A C42 C52 60.3(16) . . ?
C52A C42 C52 137.2(14) . . ?
C72 C42 C52 112.1(5) . . ?
C72A C42 C12 110.5(10) . . ?
C52A C42 C12 111.0(13) . . ?
C72 C42 C12 108.4(4) . . ?
C52 C42 C12 111.4(3) . . ?
C72A C42 C62 48.7(16) . . ?
C52A C42 C62 63.9(19) . . ?
C72 C42 C62 109.4(5) . . ?
C52 C42 C62 106.2(5) . . ?
C12 C42 C62 109.1(3) . . ?
C72A C42 C62A 105(2) . . ?
C52A C42 C62A 115(2) . . ?
C72 C42 C62A 72(2) . . ?
C52 C42 C62A 46(2) . . ?
C12 C42 C62A 106.8(10) . . ?
C62 C42 C62A 141.2(13) . . ?
C14 C44 C54 108.8(3) . . ?
C14 C44 C64 111.3(3) . . ?
C54 C44 C64 110.3(3) . . ?
C14 C44 C74 108.5(3) . . ?
C54 C44 C74 110.4(3) . . ?
C64 C44 C74 107.4(3) . . ?
C55A C45 C75A 111(2) . . ?
C55A C45 C55 140.6(12) . . ?
C75A C45 C55 67.4(19) . . ?
C55A C45 C65 44(2) . . ?
C75A C45 C65 142.0(11) . . ?
C55 C45 C65 111.3(5) . . ?
C55A C45 C15 108.0(11) . . ?
C75A C45 C15 106.1(9) . . ?
C55 C45 C15 110.0(4) . . ?
C65 C45 C15 109.4(4) . . ?
C55A C45 C65A 109(2) . . ?
C75A C45 C65A 113.0(18) . . ?
C55 C45 C65A 47.6(13) . . ?
C65 C45 C65A 67.2(14) . . ?
C15 C45 C65A 109.1(7) . . ?
C55A C45 C75 67(2) . . ?
C75A C45 C75 46.1(18) . . ?
C55 C45 C75 108.8(5) . . ?
C65 C45 C75 107.4(5) . . ?
C15 C45 C75 109.9(4) . . ?
C65A C45 C75 139.9(8) . . ?
C17 C47 C77 110.7(3) . . ?
C17 C47 C57 110.0(3) . . ?
C77 C47 C57 109.3(3) . . ?
C17 C47 C67 108.1(3) . . ?
C77 C47 C67 109.0(3) . . ?
C57 C47 C67 109.8(3) . . ?
C58A C48 C78 137.3(13) . . ?
C58A C48 C18 111.0(13) . . ?
C78 C48 C18 108.6(4) . . ?
C58A C48 C68 68.5(13) . . ?
C78 C48 C68 110.0(5) . . ?
C18 C48 C68 112.1(3) . . ?
C58A C48 C58 40.2(12) . . ?
C78 C48 C58 110.4(5) . . ?
C18 C48 C58 109.8(4) . . ?
C68 C48 C58 105.9(5) . . ?
C58A C48 C78A 110.2(15) . . ?
C78 C48 C78A 42.6(9) . . ?
C18 C48 C78A 105.4(10) . . ?
C68 C48 C78A 140.2(11) . . ?
C58 C48 C78A 72.3(10) . . ?
C58A C48 C68A 114.5(15) . . ?
C78 C48 C68A 67.9(9) . . ?
C18 C48 C68A 105.9(8) . . ?
C68 C48 C68A 47.8(9) . . ?
C58 C48 C68A 142.3(9) . . ?
C78A C48 C68A 109.5(13) . . ?
C41 C51 H51A 109.5 . . ?
C41 C51 H51B 109.5 . . ?
H51A C51 H51B 109.5 . . ?
C41 C51 H51C 109.5 . . ?
H51A C51 H51C 109.5 . . ?
H51B C51 H51C 109.5 . . ?
C44 C54 H54A 109.5 . . ?
C44 C54 H54B 109.5 . . ?
H54A C54 H54B 109.5 . . ?
C44 C54 H54C 109.5 . . ?
H54A C54 H54C 109.5 . . ?
H54B C54 H54C 109.5 . . ?
C47 C57 H57A 109.5 . . ?
C47 C57 H57B 109.5 . . ?
H57A C57 H57B 109.5 . . ?
C47 C57 H57C 109.5 . . ?
H57A C57 H57C 109.5 . . ?
H57B C57 H57C 109.5 . . ?
C41 C61 H61A 109.5 . . ?
C41 C61 H61B 109.5 . . ?
H61A C61 H61B 109.5 . . ?
C41 C61 H61C 109.5 . . ?
H61A C61 H61C 109.5 . . ?
H61B C61 H61C 109.5 . . ?
C44 C64 H64A 109.5 . . ?
C44 C64 H64B 109.5 . . ?
H64A C64 H64B 109.5 . . ?
C44 C64 H64C 109.5 . . ?
H64A C64 H64C 109.5 . . ?
H64B C64 H64C 109.5 . . ?
C47 C67 H67A 109.5 . . ?
C47 C67 H67B 109.5 . . ?
H67A C67 H67B 109.5 . . ?
C47 C67 H67C 109.5 . . ?
H67A C67 H67C 109.5 . . ?
H67B C67 H67C 109.5 . . ?
C41 C71 H71A 109.5 . . ?
C41 C71 H71B 109.5 . . ?
H71A C71 H71B 109.5 . . ?
C41 C71 H71C 109.5 . . ?
H71A C71 H71C 109.5 . . ?
H71B C71 H71C 109.5 . . ?
C44 C74 H74A 109.5 . . ?
C44 C74 H74B 109.5 . . ?
H74A C74 H74B 109.5 . . ?
C44 C74 H74C 109.5 . . ?
H74A C74 H74C 109.5 . . ?
H74B C74 H74C 109.5 . . ?
C47 C77 H77A 109.5 . . ?
C47 C77 H77B 109.5 . . ?
H77A C77 H77B 109.5 . . ?
C47 C77 H77C 109.5 . . ?
H77A C77 H77C 109.5 . . ?
H77B C77 H77C 109.5 . . ?
C31 C81 C91 108.5(3) . . ?
C31 C81 C101 109.2(3) . . ?
C91 C81 C101 107.6(3) . . ?
C31 C81 C111 112.1(3) . . ?
C91 C81 C111 107.2(3) . . ?
C101 C81 C111 112.1(3) . . ?
C10A C82 C9A 111(2) . . ?
C10A C82 C92 129.8(11) . . ?
C9A C82 C92 62.6(18) . . ?
C10A C82 C112 38.9(10) . . ?
C9A C82 C112 135.0(12) . . ?
C92 C82 C112 107.8(6) . . ?
C10A C82 C102 69.3(11) . . ?
C9A C82 C102 49(2) . . ?
C92 C82 C102 109.1(7) . . ?
C112 C82 C102 106.9(7) . . ?
C10A C82 C32 119.4(11) . . ?
C9A C82 C32 108.5(10) . . ?
C92 C82 C32 108.9(4) . . ?
C112 C82 C32 115.7(4) . . ?
C102 C82 C32 108.3(4) . . ?
C10A C82 C11A 104.1(15) . . ?
C9A C82 C11A 111.8(19) . . ?
C92 C82 C11A 50.1(14) . . ?
C112 C82 C11A 66.9(13) . . ?
C102 C82 C11A 148.2(11) . . ?
C32 C82 C11A 101.9(10) . . ?
C34 C84 C114 112.9(3) . . ?
C34 C84 C104 109.2(3) . . ?
C114 C84 C104 111.6(4) . . ?
C34 C84 C94 107.6(3) . . ?
C114 C84 C94 107.8(4) . . ?
C104 C84 C94 107.6(4) . . ?
C10B C85 C95 67.0(16) . . ?
C10B C85 C115 128.1(17) . . ?
C95 C85 C115 109.2(5) . . ?
C10B C85 C35 121.2(17) . . ?
C95 C85 C35 109.7(4) . . ?
C115 C85 C35 108.9(4) . . ?
C10B C85 C105 41.2(15) . . ?
C95 C85 C105 107.3(7) . . ?
C115 C85 C105 106.9(6) . . ?
C35 C85 C105 114.7(4) . . ?
C10B C85 C8B 113(2) . . ?
C95 C85 C8B 50(2) . . ?
C115 C85 C8B 66(2) . . ?
C35 C85 C8B 102.0(19) . . ?
C105 C85 C8B 142.6(19) . . ?
C10B C85 C9B 110(2) . . ?
C95 C85 C9B 144.4(18) . . ?
C115 C85 C9B 42.8(17) . . ?
C35 C85 C9B 101.9(18) . . ?
C105 C85 C9B 72.3(17) . . ?
C8B C85 C9B 108(3) . . ?
C37 C87 C107 112.4(3) . . ?
C37 C87 C117 108.8(3) . . ?
C107 C87 C117 112.2(4) . . ?
C37 C87 C97 107.4(3) . . ?
C107 C87 C97 107.0(4) . . ?
C117 C87 C97 108.9(4) . . ?
C8C C88 C98 40(2) . . ?
C8C C88 C108 71(2) . . ?
C98 C88 C108 109.5(6) . . ?
C8C C88 C118 132(2) . . ?
C98 C88 C118 107.2(5) . . ?
C108 C88 C118 107.7(5) . . ?
C8C C88 C38 118(2) . . ?
C98 C88 C38 114.2(4) . . ?
C108 C88 C38 110.1(3) . . ?
C118 C88 C38 107.9(4) . . ?
C8C C88 C10C 128(4) . . ?
C98 C88 C10C 147(3) . . ?
C108 C88 C10C 62(3) . . ?
C118 C88 C10C 54(3) . . ?
C38 C88 C10C 98(3) . . ?
C8C C88 C9C 104(3) . . ?
C98 C88 C9C 65(2) . . ?
C108 C88 C9C 148(2) . . ?
C118 C88 C9C 51(2) . . ?
C38 C88 C9C 100(2) . . ?
C10C C88 C9C 105(4) . . ?
C81 C91 H91A 109.5 . . ?
C81 C91 H91B 109.5 . . ?
H91A C91 H91B 109.5 . . ?
C81 C91 H91C 109.5 . . ?
H91A C91 H91C 109.5 . . ?
H91B C91 H91C 109.5 . . ?
C84 C94 H94A 109.5 . . ?
C84 C94 H94B 109.5 . . ?
H94A C94 H94B 109.5 . . ?
C84 C94 H94C 109.5 . . ?
H94A C94 H94C 109.5 . . ?
H94B C94 H94C 109.5 . . ?
C87 C97 H97A 109.5 . . ?
C87 C97 H97B 109.5 . . ?
H97A C97 H97B 109.5 . . ?
C87 C97 H97C 109.5 . . ?
H97A C97 H97C 109.5 . . ?
H97B C97 H97C 109.5 . . ?
C81 C101 H10A 109.5 . . ?
C81 C101 H10B 109.5 . . ?
H10A C101 H10B 109.5 . . ?
C81 C101 H10C 109.5 . . ?
H10A C101 H10C 109.5 . . ?
H10B C101 H10C 109.5 . . ?
C84 C104 H10D 109.5 . . ?
C84 C104 H10E 109.5 . . ?
H10D C104 H10E 109.5 . . ?
C84 C104 H10F 109.5 . . ?
H10D C104 H10F 109.5 . . ?
H10E C104 H10F 109.5 . . ?
C87 C107 H10G 109.5 . . ?
C87 C107 H10H 109.5 . . ?
H10G C107 H10H 109.5 . . ?
C87 C107 H10I 109.5 . . ?
H10G C107 H10I 109.5 . . ?
H10H C107 H10I 109.5 . . ?
C81 C111 H11A 109.5 . . ?
C81 C111 H11B 109.5 . . ?
H11A C111 H11B 109.5 . . ?
C81 C111 H11C 109.5 . . ?
H11A C111 H11C 109.5 . . ?
H11B C111 H11C 109.5 . . ?
C84 C114 H11D 109.5 . . ?
C84 C114 H11E 109.5 . . ?
H11D C114 H11E 109.5 . . ?
C84 C114 H11F 109.5 . . ?
H11D C114 H11F 109.5 . . ?
H11E C114 H11F 109.5 . . ?
C87 C117 H11G 109.5 . . ?
C87 C117 H11H 109.5 . . ?
H11G C117 H11H 109.5 . . ?
C87 C117 H11I 109.5 . . ?
H11G C117 H11I 109.5 . . ?
H11H C117 H11I 109.5 . . ?
N21 Li1 N22 87.9(2) . . ?
N21 Li1 S19 142.8(2) . . ?
N22 Li1 S19 129.3(2) . . ?
N21 Li1 S13 90.54(19) . . ?
N22 Li1 S13 91.68(18) . . ?
S19 Li1 S13 89.59(16) . . ?
N24 Li2 N25 88.2(2) . . ?
N24 Li2 S13 141.7(3) . . ?
N25 Li2 S13 130.1(3) . . ?
N24 Li2 S16 89.1(2) . . ?
N25 Li2 S16 91.9(2) . . ?
S13 Li2 S16 89.39(17) . . ?
N27 Li3 N28 87.6(2) . . ?
N27 Li3 S16 146.3(2) . . ?
N28 Li3 S16 126.1(2) . . ?
N27 Li3 S19 89.1(2) . . ?
N28 Li3 S19 92.08(19) . . ?
S16 Li3 S19 91.24(16) . . ?
C31 N11 N21 111.1(2) . . ?
C31 N11 C13 129.3(2) . . ?
N21 N11 C13 118.7(2) . . ?
C32 N12 N22 111.5(2) . . ?
C32 N12 C13 130.2(2) . . ?
N22 N12 C13 118.0(2) . . ?
C34 N14 N24 111.3(2) . . ?
C34 N14 C16 129.6(3) . . ?
N24 N14 C16 117.4(2) . . ?
C35 N15 N25 111.6(2) . . ?
C35 N15 C16 129.8(3) . . ?
N25 N15 C16 118.3(2) . . ?
C37 N17 N27 111.3(2) . . ?
C37 N17 C19 129.8(2) . . ?
N27 N17 C19 118.0(2) . . ?
N28 N18 C38 111.6(3) . . ?
N28 N18 C19 118.6(2) . . ?
C38 N18 C19 129.4(3) . . ?
C11 N21 N11 105.6(2) . . ?
C11 N21 Li1 136.8(2) . . ?
N11 N21 Li1 111.4(2) . . ?
C12 N22 N12 105.0(2) . . ?
C12 N22 Li1 135.0(2) . . ?
N12 N22 Li1 109.5(2) . . ?
C14 N24 N14 105.3(2) . . ?
C14 N24 Li2 137.1(3) . . ?
N14 N24 Li2 111.1(2) . . ?
C15 N25 N15 105.5(2) . . ?
C15 N25 Li2 135.0(3) . . ?
N15 N25 Li2 108.0(2) . . ?
C17 N27 N17 105.5(2) . . ?
C17 N27 Li3 136.7(2) . . ?
N17 N27 Li3 110.5(2) . . ?
C18 N28 N18 105.4(2) . . ?
C18 N28 Li3 135.0(3) . . ?
N18 N28 Li3 108.3(2) . . ?
C23 S13 Li2 103.18(16) . . ?
C23 S13 Li1 93.11(15) . . ?
Li2 S13 Li1 134.78(17) . . ?
C26 S16 Li3 104.78(17) . . ?
C26 S16 Li2 91.89(16) . . ?
Li3 S16 Li2 132.96(17) . . ?
C29 S19 Li1 108.66(16) . . ?
C29 S19 Li3 92.81(15) . . ?
Li1 S19 Li3 135.10(16) . . ?
C45 C55 H55A 109.5 . . ?
C45 C55 H55B 109.5 . . ?
C45 C55 H55C 109.5 . . ?
C45 C65 H65A 109.5 . . ?
C45 C65 H65B 109.5 . . ?
C45 C65 H65C 109.5 . . ?
C45 C75 H75A 109.5 . . ?
C45 C75 H75B 109.5 . . ?
C45 C75 H75C 109.5 . . ?
C45 C55A H55D 109.5 . . ?
C45 C55A H55E 109.5 . . ?
H55D C55A H55E 109.5 . . ?
C45 C55A H55F 109.5 . . ?
H55D C55A H55F 109.5 . . ?
H55E C55A H55F 109.5 . . ?
C45 C75A H75D 109.5 . . ?
C45 C75A H75E 109.5 . . ?
H75D C75A H75E 109.5 . . ?
C45 C75A H75F 109.5 . . ?
H75D C75A H75F 109.5 . . ?
H75E C75A H75F 109.5 . . ?
C45 C65A H65D 109.5 . . ?
C45 C65A H65E 109.5 . . ?
H65D C65A H65E 109.5 . . ?
C45 C65A H65F 109.5 . . ?
H65D C65A H65F 109.5 . . ?
H65E C65A H65F 109.5 . . ?
C82 C11A H11P 109.5 . . ?
C82 C11A H11Q 109.5 . . ?
H11P C11A H11Q 109.5 . . ?
C82 C11A H11R 109.5 . . ?
H11P C11A H11R 109.5 . . ?
H11Q C11A H11R 109.5 . . ?
C82 C9A H9A1 109.5 . . ?
C82 C9A H9A2 109.5 . . ?
H9A1 C9A H9A2 109.5 . . ?
C82 C9A H9A3 109.5 . . ?
H9A1 C9A H9A3 109.5 . . ?
H9A2 C9A H9A3 109.5 . . ?
C82 C10A H10P 109.5 . . ?
C82 C10A H10Q 109.5 . . ?
H10P C10A H10Q 109.5 . . ?
C82 C10A H10R 109.5 . . ?
H10P C10A H10R 109.5 . . ?
H10Q C10A H10R 109.5 . . ?
C82 C92 H92A 109.5 . . ?
C82 C92 H92B 109.5 . . ?
H92A C92 H92B 109.5 . . ?
C82 C92 H92C 109.5 . . ?
H92A C92 H92C 109.5 . . ?
H92B C92 H92C 109.5 . . ?
C82 C102 H10S 109.5 . . ?
C82 C102 H10T 109.5 . . ?
H10S C102 H10T 109.5 . . ?
C82 C102 H10U 109.5 . . ?
H10S C102 H10U 109.5 . . ?
H10T C102 H10U 109.5 . . ?
C82 C112 H11S 109.5 . . ?
C82 C112 H11T 109.5 . . ?
H11S C112 H11T 109.5 . . ?
C82 C112 H11U 109.5 . . ?
H11S C112 H11U 109.5 . . ?
H11T C112 H11U 109.5 . . ?
C42 C62A H62A 109.5 . . ?
C42 C62A H62B 109.5 . . ?
H62A C62A H62B 109.5 . . ?
C42 C62A H62C 109.5 . . ?
H62A C62A H62C 109.5 . . ?
H62B C62A H62C 109.5 . . ?
C42 C72A H72A 109.5 . . ?
C42 C72A H72B 109.5 . . ?
H72A C72A H72B 109.5 . . ?
C42 C72A H72C 109.5 . . ?
H72A C72A H72C 109.5 . . ?
H72B C72A H72C 109.5 . . ?
C42 C52A H52A 109.5 . . ?
C42 C52A H52B 109.5 . . ?
H52A C52A H52B 109.5 . . ?
C42 C52A H52C 109.5 . . ?
H52A C52A H52C 109.5 . . ?
H52B C52A H52C 109.5 . . ?
C42 C72 H72D 109.5 . . ?
C42 C72 H72E 109.5 . . ?
H72D C72 H72E 109.5 . . ?
C42 C72 H72F 109.5 . . ?
H72D C72 H72F 109.5 . . ?
H72E C72 H72F 109.5 . . ?
C42 C62 H62D 109.5 . . ?
C42 C62 H62E 109.5 . . ?
H62D C62 H62E 109.5 . . ?
C42 C62 H62F 109.5 . . ?
H62D C62 H62F 109.5 . . ?
H62E C62 H62F 109.5 . . ?
C42 C52 H52D 109.5 . . ?
C42 C52 H52E 109.5 . . ?
H52D C52 H52E 109.5 . . ?
C42 C52 H52F 109.5 . . ?
H52D C52 H52F 109.5 . . ?
H52E C52 H52F 109.5 . . ?
C1S O1S C4S 95.5(10) . . ?
C3S C4S O1S 111.2(12) . . ?
C3S C4S H4S1 109.4 . . ?
O1S C4S H4S1 109.4 . . ?
C3S C4S H4S2 109.4 . . ?
O1S C4S H4S2 109.4 . . ?
H4S1 C4S H4S2 108.0 . . ?
C1S C2S C3S 100.0(10) . . ?
C1S C2S H2S1 111.8 . . ?
C3S C2S H2S1 111.8 . . ?
C1S C2S H2S2 111.8 . . ?
C3S C2S H2S2 111.8 . . ?
H2S1 C2S H2S2 109.5 . . ?
C4S C3S C2S 103.8(14) . . ?
C4S C3S H3S1 111.0 . . ?
C2S C3S H3S1 111.0 . . ?
C4S C3S H3S2 111.0 . . ?
C2S C3S H3S2 111.0 . . ?
H3S1 C3S H3S2 109.0 . . ?
O1S C1S C2S 114.0(12) . . ?
O1S C1S H1S1 108.8 . . ?
C2S C1S H1S1 108.8 . . ?
O1S C1S H1S2 108.8 . . ?
C2S C1S H1S2 108.8 . . ?
H1S1 C1S H1S2 107.7 . . ?
C13S C14S C14S 110.5(8) . 2 ?
C13S C14S H14A 109.5 . . ?
C14S C14S H14A 109.5 2 . ?
C13S C14S H14B 109.5 . . ?
C14S C14S H14B 109.5 2 . ?
H14A C14S H14B 108.1 . . ?
C14S C13S O4S 105.0(11) . . ?
C14S C13S H13A 110.8 . . ?
O4S C13S H13A 110.8 . . ?
C14S C13S H13B 110.8 . . ?
O4S C13S H13B 110.8 . . ?
H13A C13S H13B 108.8 . . ?
C13S O4S C13S 108.3(13) 2 . ?
C5S O2S C8S 100.136(5) . . ?
C6S C7S C8S 88.077(4) . . ?
C6S C7S H7S1 114.0 . . ?
C8S C7S H7S1 114.0 . . ?
C6S C7S H7S2 114.0 . . ?
C8S C7S H7S2 114.0 . . ?
H7S1 C7S H7S2 111.2 . . ?
O2S C5S C6S 102.280(6) . . ?
O2S C5S H5S1 111.3 . . ?
C6S C5S H5S1 111.3 . . ?
O2S C5S H5S2 111.3 . . ?
C6S C5S H5S2 111.3 . . ?
H5S1 C5S H5S2 109.2 . . ?
O2S C8S C7S 109.904(3) . . ?
O2S C8S H8S1 109.7 . . ?
C7S C8S H8S1 109.7 . . ?
O2S C8S H8S2 109.7 . . ?
C7S C8S H8S2 109.7 . . ?
H8S1 C8S H8S2 108.2 . . ?
C7S C6S C5S 98.385(5) . . ?
C7S C6S H6S1 112.1 . . ?
C5S C6S H6S1 112.1 . . ?
C7S C6S H6S2 112.1 . . ?
C5S C6S H6S2 112.1 . . ?
H6S1 C6S H6S2 109.7 . . ?
C9S O3S C12S 96.900(4) . . ?
O3S C9S C10S 102.982(4) . . ?
O3S C9S H9S1 111.2 . . ?
C10S C9S H9S1 111.2 . . ?
O3S C9S H9S2 111.2 . . ?
C10S C9S H9S2 111.2 . . ?
H9S1 C9S H9S2 109.1 . . ?
C11S C10S C9S 109.508(5) . . ?
C11S C10S H10V 109.8 . . ?
C9S C10S H10V 109.8 . . ?
C11S C10S H10W 109.8 . . ?
C9S C10S H10W 109.8 . . ?
H10V C10S H10W 108.2 . . ?
C12S C11S C10S 85.556(4) . . ?
C12S C11S H11V 114.4 . . ?
C10S C11S H11V 114.4 . . ?
C12S C11S H11W 114.4 . . ?
C10S C11S H11W 114.4 . . ?
H11V C11S H11W 111.5 . . ?
O3S C12S C11S 106.850(3) . . ?
O3S C12S H12A 110.4 . . ?
C11S C12S H12A 110.4 . . ?
O3S C12S H12B 110.4 . . ?
C11S C12S H12B 110.4 . . ?
H12A C12S H12B 108.6 . . ?
C15S O5S C18S 98.943(6) . . ?
O5S C18S C17S 104.607(5) . . ?
O5S C18S H18A 110.8 . . ?
C17S C18S H18A 110.8 . . ?
O5S C18S H18B 110.8 . . ?
C17S C18S H18B 110.8 . . ?
H18A C18S H18B 108.9 . . ?
O5S C15S C16S 98.228(9) . . ?
O5S C15S H15A 112.1 . . ?
C16S C15S H15A 112.1 . . ?
O5S C15S H15B 112.1 . . ?
C16S C15S H15B 112.1 . . ?
H15A C15S H15B 109.8 . . ?
C16S C17S C18S 89.454(2) . . ?
C16S C17S H17A 113.7 . . ?
C18S C17S H17A 113.7 . . ?
C16S C17S H17B 113.7 . . ?
C18S C17S H17B 113.7 . . ?
H17A C17S H17B 111.0 . . ?
C17S C16S C15S 93.311(3) . . ?
C17S C16S H16A 113.1 . . ?
C15S C16S H16A 113.0 . . ?
C17S C16S H16B 113.0 . . ?
C15S C16S H16B 113.0 . . ?
H16A C16S H16B 110.4 . . ?
C48 C68A H68A 109.5 . . ?
C48 C68A H68B 109.5 . . ?
H68A C68A H68B 109.5 . . ?
C48 C68A H68C 109.5 . . ?
H68A C68A H68C 109.5 . . ?
H68B C68A H68C 109.5 . . ?
C48 C58A H58A 109.5 . . ?
C48 C58A H58B 109.5 . . ?
H58A C58A H58B 109.5 . . ?
C48 C58A H58C 109.5 . . ?
H58A C58A H58C 109.5 . . ?
H58B C58A H58C 109.5 . . ?
C48 C78A H78A 109.5 . . ?
C48 C78A H78B 109.5 . . ?
H78A C78A H78B 109.5 . . ?
C48 C78A H78C 109.5 . . ?
H78A C78A H78C 109.5 . . ?
H78B C78A H78C 109.5 . . ?
C48 C78 H78D 109.5 . . ?
C48 C78 H78E 109.5 . . ?
H78D C78 H78E 109.5 . . ?
C48 C78 H78F 109.5 . . ?
H78D C78 H78F 109.5 . . ?
H78E C78 H78F 109.5 . . ?
C48 C68 H68D 109.5 . . ?
C48 C68 H68E 109.5 . . ?
H68D C68 H68E 109.5 . . ?
C48 C68 H68F 109.5 . . ?
H68D C68 H68F 109.5 . . ?
H68E C68 H68F 109.5 . . ?
C48 C58 H58D 109.5 . . ?
C48 C58 H58E 109.5 . . ?
H58D C58 H58E 109.5 . . ?
C48 C58 H58F 109.5 . . ?
H58D C58 H58F 109.5 . . ?
H58E C58 H58F 109.5 . . ?
C85 C8B H8B1 109.5 . . ?
C85 C8B H8B2 109.5 . . ?
H8B1 C8B H8B2 109.5 . . ?
C85 C8B H8B3 109.5 . . ?
H8B1 C8B H8B3 109.5 . . ?
H8B2 C8B H8B3 109.5 . . ?
C85 C9B H9B1 109.5 . . ?
C85 C9B H9B2 109.5 . . ?
H9B1 C9B H9B2 109.5 . . ?
C85 C9B H9B3 109.5 . . ?
H9B1 C9B H9B3 109.5 . . ?
H9B2 C9B H9B3 109.5 . . ?
C85 C10B H10J 109.5 . . ?
C85 C10B H10K 109.5 . . ?
H10J C10B H10K 109.5 . . ?
C85 C10B H10L 109.5 . . ?
H10J C10B H10L 109.5 . . ?
H10K C10B H10L 109.5 . . ?
C85 C115 H11J 109.5 . . ?
C85 C115 H11K 109.5 . . ?
H11J C115 H11K 109.5 . . ?
C85 C115 H11L 109.5 . . ?
H11J C115 H11L 109.5 . . ?
H11K C115 H11L 109.5 . . ?
C85 C95 H95A 109.5 . . ?
C85 C95 H95B 109.5 . . ?
H95A C95 H95B 109.5 . . ?
C85 C95 H95C 109.5 . . ?
H95A C95 H95C 109.5 . . ?
H95B C95 H95C 109.5 . . ?
C85 C105 H10$ 109.5 . . ?
C85 C105 H10 109.5 . . ?
H10$ C105 H10 109.5 . . ?
C85 C105 H10M 109.5 . . ?
H10$ C105 H10M 109.5 . . ?
H10 C105 H10M 109.5 . . ?
C88 C118 H11M 109.5 . . ?
C88 C118 H11N 109.5 . . ?
C88 C118 H11O 109.5 . . ?
C88 C108 H10N 109.5 . . ?
C88 C108 H10O 109.5 . . ?
C88 C108 H10$ 109.5 . . ?
C88 C98 H98A 109.5 . . ?
C88 C98 H98B 109.5 . . ?
C88 C98 H98C 109.5 . . ?
C88 C10C H10$ 109.5 . . ?
C88 C10C H10 109.5 . . ?
H10$ C10C H10 109.5 . . ?
C88 C10C H10M 109.5 . . ?
H10$ C10C H10M 109.5 . . ?
H10 C10C H10M 109.5 . . ?
C88 C8C H8C1 109.5 . . ?
C88 C8C H8C2 109.5 . . ?
H8C1 C8C H8C2 109.5 . . ?
C88 C8C H8C3 109.5 . . ?
H8C1 C8C H8C3 109.5 . . ?
H8C2 C8C H8C3 109.5 . . ?
C88 C9C H9C1 109.5 . . ?
C88 C9C H9C2 109.5 . . ?
H9C1 C9C H9C2 109.5 . . ?
C88 C9C H9C3 109.5 . . ?
H9C1 C9C H9C3 109.5 . . ?
H9C2 C9C H9C3 109.5 . . ?

loop_
_geom_bond_atom_site_label_1
_geom_bond_atom_site_label_2
_geom_bond_distance
_geom_bond_site_symmetry_2
_geom_bond_publ_flag
C11 N21 1.322(3) . ?
C11 C21 1.399(4) . ?
C11 C41 1.511(4) . ?
C12 N22 1.326(4) . ?
C12 C22 1.389(4) . ?
C12 C42 1.515(4) . ?
C13 N11 1.443(3) . ?
C13 N12 1.472(3) . ?
C13 C23 1.542(4) . ?
C13 H13 0.9800 . ?
C14 N24 1.323(4) . ?
C14 C24 1.401(5) . ?
C14 C44 1.509(4) . ?
C15 N25 1.334(4) . ?
C15 C25 1.386(5) . ?
C15 C45 1.516(5) . ?
C16 N14 1.451(4) . ?
C16 N15 1.461(4) . ?
C16 C26 1.539(4) . ?
C16 H16 0.9800 . ?
C17 N27 1.317(4) . ?
C17 C27 1.410(4) . ?
C17 C47 1.508(4) . ?
C18 N28 1.329(4) . ?
C18 C28 1.390(5) . ?
C18 C48 1.508(5) . ?
C19 N17 1.449(4) . ?
C19 N18 1.467(4) . ?
C19 C29 1.550(4) . ?
C19 H19 0.9800 . ?
C21 C31 1.360(4) . ?
C21 H21 0.9300 . ?
C22 C32 1.357(4) . ?
C22 H22 0.9300 . ?
C23 S23 1.653(3) . ?
C23 S13 1.671(3) . ?
C24 C34 1.351(5) . ?
C24 H24 0.9300 . ?
C25 C35 1.363(5) . ?
C25 H25 0.9300 . ?
C26 S26 1.663(3) . ?
C26 S16 1.670(3) . ?
C27 C37 1.359(5) . ?
C27 H27 0.9300 . ?
C28 C38 1.361(5) . ?
C28 H28 0.9300 . ?
C29 S29 1.651(3) . ?
C29 S19 1.680(3) . ?
C31 N11 1.375(3) . ?
C31 C81 1.520(4) . ?
C32 N12 1.371(4) . ?
C32 C82 1.525(4) . ?
C34 N14 1.370(4) . ?
C34 C84 1.519(5) . ?
C35 N15 1.369(4) . ?
C35 C85 1.516(5) . ?
C37 N17 1.365(4) . ?
C37 C87 1.523(5) . ?
C38 N18 1.370(4) . ?
C38 C88 1.533(5) . ?
C41 C51 1.518(5) . ?
C41 C61 1.528(5) . ?
C41 C71 1.532(5) . ?
C42 C72A 1.49(3) . ?
C42 C52A 1.49(3) . ?
C42 C72 1.506(7) . ?
C42 C52 1.509(7) . ?
C42 C62 1.538(7) . ?
C42 C62A 1.57(3) . ?
C44 C54 1.523(5) . ?
C44 C64 1.526(5) . ?
C44 C74 1.532(5) . ?
C45 C55A 1.49(3) . ?
C45 C75A 1.51(2) . ?
C45 C55 1.514(7) . ?
C45 C65 1.515(8) . ?
C45 C65A 1.53(2) . ?
C45 C75 1.537(7) . ?
C47 C77 1.528(5) . ?
C47 C57 1.530(5) . ?
C47 C67 1.535(5) . ?
C48 C58A 1.35(3) . ?
C48 C78 1.506(7) . ?
C48 C68 1.528(7) . ?
C48 C58 1.544(8) . ?
C48 C78A 1.55(2) . ?
C48 C68A 1.57(2) . ?
C51 H51A 0.9600 . ?
C51 H51B 0.9600 . ?
C51 H51C 0.9600 . ?
C54 H54A 0.9600 . ?
C54 H54B 0.9600 . ?
C54 H54C 0.9600 . ?
C57 H57A 0.9600 . ?
C57 H57B 0.9600 . ?
C57 H57C 0.9600 . ?
C61 H61A 0.9600 . ?
C61 H61B 0.9600 . ?
C61 H61C 0.9600 . ?
C64 H64A 0.9600 . ?
C64 H64B 0.9600 . ?
C64 H64C 0.9600 . ?
C67 H67A 0.9600 . ?
C67 H67B 0.9600 . ?
C67 H67C 0.9600 . ?
C71 H71A 0.9600 . ?
C71 H71B 0.9600 . ?
C71 H71C 0.9600 . ?
C74 H74A 0.9600 . ?
C74 H74B 0.9600 . ?
C74 H74C 0.9600 . ?
C77 H77A 0.9600 . ?
C77 H77B 0.9600 . ?
C77 H77C 0.9600 . ?
C81 C91 1.529(5) . ?
C81 C101 1.536(5) . ?
C81 C111 1.536(5) . ?
C82 C10A 1.40(3) . ?
C82 C9A 1.44(2) . ?
C82 C92 1.509(8) . ?
C82 C112 1.514(8) . ?
C82 C102 1.522(9) . ?
C82 C11A 1.56(2) . ?
C84 C114 1.534(6) . ?
C84 C104 1.537(5) . ?
C84 C94 1.550(6) . ?
C85 C10B 1.34(4) . ?
C85 C95 1.486(7) . ?
C85 C115 1.513(7) . ?
C85 C105 1.523(8) . ?
C85 C8B 1.55(5) . ?
C85 C9B 1.65(4) . ?
C87 C107 1.534(6) . ?
C87 C117 1.534(6) . ?
C87 C97 1.543(6) . ?
C88 C8C 1.47(5) . ?
C88 C98 1.503(8) . ?
C88 C108 1.510(6) . ?
C88 C118 1.522(7) . ?
C88 C10C 1.56(8) . ?
C88 C9C 1.63(6) . ?
C91 H91A 0.9600 . ?
C91 H91B 0.9600 . ?
C91 H91C 0.9600 . ?
C94 H94A 0.9600 . ?
C94 H94B 0.9600 . ?
C94 H94C 0.9600 . ?
C97 H97A 0.9600 . ?
C97 H97B 0.9600 . ?
C97 H97C 0.9600 . ?
C101 H10A 0.9600 . ?
C101 H10B 0.9600 . ?
C101 H10C 0.9600 . ?
C104 H10D 0.9600 . ?
C104 H10E 0.9600 . ?
C104 H10F 0.9600 . ?
C107 H10G 0.9600 . ?
C107 H10H 0.9600 . ?
C107 H10I 0.9600 . ?
C111 H11A 0.9600 . ?
C111 H11B 0.9600 . ?
C111 H11C 0.9600 . ?
C114 H11D 0.9600 . ?
C114 H11E 0.9600 . ?
C114 H11F 0.9600 . ?
C117 H11G 0.9600 . ?
C117 H11H 0.9600 . ?
C117 H11I 0.9600 . ?
Li1 N21 2.077(5) . ?
Li1 N22 2.130(5) . ?
Li1 S19 2.539(5) . ?
Li1 S13 2.580(5) . ?
Li2 N24 2.073(6) . ?
Li2 N25 2.144(6) . ?
Li2 S13 2.535(5) . ?
Li2 S16 2.620(6) . ?
Li3 N27 2.109(6) . ?
Li3 N28 2.144(5) . ?
Li3 S16 2.535(5) . ?
Li3 S19 2.606(5) . ?
N11 N21 1.379(3) . ?
N12 N22 1.372(3) . ?
N14 N24 1.375(3) . ?
N15 N25 1.372(3) . ?
N17 N27 1.380(3) . ?
N18 N28 1.366(3) . ?
C55 H55A 0.9600 . ?
C55 H55B 0.9600 . ?
C55 H55C 0.9600 . ?
C65 H65A 0.9600 . ?
C65 H65B 0.9600 . ?
C65 H65C 0.9600 . ?
C75 H75A 0.9600 . ?
C75 H75B 0.9600 . ?
C75 H75C 0.9600 . ?
C55A H55D 0.9600 . ?
C55A H55E 0.9600 . ?
C55A H55F 0.9600 . ?
C75A H75D 0.9600 . ?
C75A H75E 0.9600 . ?
C75A H75F 0.9600 . ?
C65A H65D 0.9600 . ?
C65A H65E 0.9600 . ?
C65A H65F 0.9600 . ?
C11A H11P 0.9600 . ?
C11A H11Q 0.9600 . ?
C11A H11R 0.9600 . ?
C9A H9A1 0.9600 . ?
C9A H9A2 0.9600 . ?
C9A H9A3 0.9600 . ?
C10A H10P 0.9600 . ?
C10A H10Q 0.9600 . ?
C10A H10R 0.9600 . ?
C92 H92A 0.9600 . ?
C92 H92B 0.9600 . ?
C92 H92C 0.9600 . ?
C102 H10S 0.9600 . ?
C102 H10T 0.9600 . ?
C102 H10U 0.9600 . ?
C112 H11S 0.9600 . ?
C112 H11T 0.9600 . ?
C112 H11U 0.9600 . ?
C62A H62A 0.9600 . ?
C62A H62B 0.9600 . ?
C62A H62C 0.9600 . ?
C72A H72A 0.9600 . ?
C72A H72B 0.9600 . ?
C72A H72C 0.9600 . ?
C52A H52A 0.9600 . ?
C52A H52B 0.9600 . ?
C52A H52C 0.9600 . ?
C72 H72D 0.9600 . ?
C72 H72E 0.9600 . ?
C72 H72F 0.9600 . ?
C62 H62D 0.9600 . ?
C62 H62E 0.9600 . ?
C62 H62F 0.9600 . ?
C52 H52D 0.9600 . ?
C52 H52E 0.9600 . ?
C52 H52F 0.9600 . ?
O1S C1S 1.375(11) . ?
O1S C4S 1.470(14) . ?
C4S C3S 1.374(15) . ?
C4S H4S1 0.9700 . ?
C4S H4S2 0.9700 . ?
C2S C1S 1.430(15) . ?
C2S C3S 1.531(17) . ?
C2S H2S1 0.9700 . ?
C2S H2S2 0.9700 . ?
C3S H3S1 0.9700 . ?
C3S H3S2 0.9700 . ?
C1S H1S1 0.9700 . ?
C1S H1S2 0.9700 . ?
C14S C13S 1.293(13) . ?
C14S C14S 1.43(2) 2 ?
C14S H14A 0.9700 . ?
C14S H14B 0.9700 . ?
C13S O4S 1.443(11) . ?
C13S H13A 0.9700 . ?
C13S H13B 0.9700 . ?
O4S C13S 1.443(11) 2 ?
O2S C5S 1.44014(16) . ?
O2S C8S 1.47739(12) . ?
C7S C6S 1.5061 . ?
C7S C8S 1.56827(19) . ?
C7S H7S1 0.9700 . ?
C7S H7S2 0.9700 . ?
C5S C6S 1.5101 . ?
C5S H5S1 0.9700 . ?
C5S H5S2 0.9700 . ?
C8S H8S1 0.9700 . ?
C8S H8S2 0.9700 . ?
C6S H6S1 0.9700 . ?
C6S H6S2 0.9700 . ?
O3S C9S 1.4713 . ?
O3S C12S 1.5073 . ?
C9S C10S 1.5743 . ?
C9S H9S1 0.9700 . ?
C9S H9S2 0.9700 . ?
C10S C11S 1.5459 . ?
C10S H10V 0.9700 . ?
C10S H10W 0.9700 . ?
C11S C12S 1.5381 . ?
C11S H11V 0.9700 . ?
C11S H11W 0.9700 . ?
C12S H12A 0.9700 . ?
C12S H12B 0.9700 . ?
O5S C15S 1.4892 . ?
O5S C18S 1.5671 . ?
C18S C17S 1.6553 . ?
C18S H18A 0.9700 . ?
C18S H18B 0.9700 . ?
C15S C16S 1.54695(15) . ?
C15S H15A 0.9700 . ?
C15S H15B 0.9700 . ?
C17S C16S 1.50527(11) . ?
C17S H17A 0.9700 . ?
C17S H17B 0.9700 . ?
C16S H16A 0.9700 . ?
C16S H16B 0.9700 . ?
C68A H68A 0.9600 . ?
C68A H68B 0.9600 . ?
C68A H68C 0.9600 . ?
C58A H58A 0.9600 . ?
C58A H58B 0.9600 . ?
C58A H58C 0.9600 . ?
C78A H78A 0.9600 . ?
C78A H78B 0.9600 . ?
C78A H78C 0.9600 . ?
C78 H78D 0.9600 . ?
C78 H78E 0.9600 . ?
C78 H78F 0.9600 . ?
C68 H68D 0.9600 . ?
C68 H68E 0.9600 . ?
C68 H68F 0.9600 . ?
C58 H58D 0.9600 . ?
C58 H58E 0.9600 . ?
C58 H58F 0.9600 . ?
C8B H8B1 0.9600 . ?
C8B H8B2 0.9600 . ?
C8B H8B3 0.9600 . ?
C9B H9B1 0.9600 . ?
C9B H9B2 0.9600 . ?
C9B H9B3 0.9600 . ?
C10B H10J 0.9600 . ?
C10B H10K 0.9600 . ?
C10B H10L 0.9600 . ?
C115 H11J 0.9600 . ?
C115 H11K 0.9600 . ?
C115 H11L 0.9600 . ?
C95 H95A 0.9600 . ?
C95 H95B 0.9600 . ?
C95 H95C 0.9600 . ?
C105 H10$ 0.9600 . ?
C105 H10 0.9600 . ?
C105 H10M 0.9600 . ?
C118 H11M 0.9600 . ?
C118 H11N 0.9600 . ?
C118 H11O 0.9600 . ?
C108 H10N 0.9600 . ?
C108 H10O 0.9600 . ?
C108 H10$ 0.9600 . ?
C98 H98A 0.9600 . ?
C98 H98B 0.9600 . ?
C98 H98C 0.9600 . ?
C10C H10$ 0.9600 . ?
C10C H10 0.9600 . ?
C10C H10M 0.9600 . ?
C8C H8C1 0.9600 . ?
C8C H8C2 0.9600 . ?
C8C H8C3 0.9600 . ?
C9C H9C1 0.9600 . ?
C9C H9C2 0.9600 . ?
C9C H9C3 0.9600 . ?
